data_7710813
loop_
_publ_author_name
'Grams, Samuel'
'Mai, Jonathan'
'Langer, Jens'
'Harder, Sjoerd'

_publ_section_title
;
 Alkali Metal Influences in Aluminyl Complexes
;
_journal_name_full 'Dalton Transactions'
_journal_paper_doi 10.1039/D2DT02111K
_journal_year 2022
_chemical_formula_moiety 'C39 H66 Al N4 Na O, 0.5(C4 H10 O)'
_chemical_formula_sum 'C41 H71 Al N4 Na O1.5'
_chemical_formula_weight 693.98
_space_group_crystal_system monoclinic
_space_group_IT_number 14
_space_group_name_Hall '-P 2ybc'
_space_group_name_H-M_alt 'P 1 21/c 1'
_atom_sites_solution_hydrogens geom
_atom_sites_solution_primary dual
_audit_creation_date 2022-06-21
_audit_creation_method
;
Olex2 1.5
(compiled 2022.04.07 svn.rca3783a0 for OlexSys, GUI svn.r6498)
;
_audit_update_record
;
2022-06-27 deposited with the CCDC.	2022-07-26 downloaded from the CCDC.
;
_cell_angle_alpha 90
_cell_angle_beta 114.3945(17)
_cell_angle_gamma 90
_cell_formula_units_Z 8
_cell_length_a 21.4823(3)
_cell_length_b 20.6133(3)
_cell_length_c 21.7946(3)
_cell_measurement_reflns_used 45194
_cell_measurement_temperature 100.0(1)
_cell_measurement_theta_max 74.5700
_cell_measurement_theta_min 2.9930
_cell_volume 8789.5(2)
_computing_cell_refinement 'CrysAlisPro 1.171.41.113a (Rigaku OD, 2021)'
_computing_data_collection 'CrysAlisPro 1.171.41.113a (Rigaku OD, 2021)'
_computing_data_reduction 'CrysAlisPro 1.171.41.113a (Rigaku OD, 2021)'
_computing_molecular_graphics 'Olex2 1.5 (Dolomanov et al., 2009)'
_computing_publication_material 'Olex2 1.5 (Dolomanov et al., 2009)'
_computing_structure_refinement 'SHELXL 2019/2 (Sheldrick, 2015)'
_computing_structure_solution 'SHELXT 2018/2 (Sheldrick, 2018)'
_diffrn_ambient_environment N~2~
_diffrn_ambient_temperature 100.0(1)
_diffrn_detector 'CCD plate'
_diffrn_detector_area_resol_mean 5.2903
_diffrn_detector_type AtlasS2
_diffrn_measured_fraction_theta_full 1.000
_diffrn_measured_fraction_theta_max 0.985
_diffrn_measurement_details
;
List of Runs (angles in degrees, time in seconds):

  # Type    Start    End  Width  t~exp~   \w     \q     \k     \f   Frames
#--------------------------------------------------------------------------
  1  \w    -94.00 -67.00   1.00    4.00    --  -41.69 -38.00  30.00   27
  2  \w    -49.00 -22.00   1.00    4.00    --  -41.69 -57.00 -30.00   27
  3  \w    -43.00 -16.00   1.00    4.00    --  -41.69 -57.00   0.00   27
  4  \w    -75.00  -8.00   1.00    4.00    --  -41.69 125.00-120.00   67
  5  \w    -67.00 -19.00   1.00    4.00    --  -41.69 -38.00 -30.00   48
  6  \w   -114.00 -21.00   1.00    4.00    --  -41.69 -57.00 -60.00   93
  7  \w     44.00  71.00   1.00    4.00    --   41.69  57.00   0.00   27
  8  \w     33.00  96.00   1.00    4.00    --   41.69-125.00-180.00   63
  9  \w    -33.00  65.00   1.00    4.00    --   41.69 -38.00 150.00   98
 10  \w     31.00  66.00   1.00    4.00    --   41.69  38.00   0.00   35
 11  \w     26.00 107.00   1.00   16.00    --  107.95 -94.00-120.00   81
 12  \w     79.00 105.00   1.00   16.00    --  107.95  61.00  30.00   26
 13  \w    119.00 178.00   1.00   16.00    --  107.95  61.00  30.00   59
 14  \w     79.00 105.00   1.00   16.00    --  107.95  61.00   0.00   26
 15  \w     82.00 109.00   1.00   16.00    --  107.95  45.00   0.00   27
 16  \w    153.00 178.00   1.00   16.00    --  107.95  30.00   0.00   25
 17  \w    136.00 168.00   1.00   16.00    --  107.95  61.00  60.00   32
 18  \w     41.00 107.00   1.00   16.00    --  107.95 -94.00 -30.00   66
 19  \w     83.00 110.00   1.00   16.00    --  107.95  45.00 -30.00   27
 20  \w     82.00 110.00   1.00   16.00    --  107.95  45.00  30.00   28
 21  \w     83.00 108.00   1.00   16.00    --  107.95  45.00  90.00   25
 22  \w     82.00 110.00   1.00   16.00    --  107.95  45.00  60.00   28
 23  \w     80.00 107.00   1.00   16.00    --  107.95  30.00   0.00   27
 24  \w    106.00 134.00   1.00   16.00    --  107.95 111.00 150.00   28
 25  \w    141.00 168.00   1.00   16.00    --  107.95 111.00 150.00   27
 26  \w     57.00 128.00   1.00   16.00    --  107.95 -30.00   0.00   71
 27  \w     83.00 109.00   1.00   16.00    --  107.95  45.00 120.00   26
 28  \w     81.00 119.00   1.00   16.00    --  107.95  61.00 -60.00   38
 29  \w     82.00 110.00   1.00   16.00    --  107.95  30.00  30.00   28
 30  \w     80.00 107.00   1.00   16.00    --  107.95  30.00 120.00   27
 31  \w     79.00 105.00   1.00   16.00    --  107.95  61.00  90.00   26
 32  \w     84.00 111.00   1.00   16.00    --  107.95  30.00  60.00   27
 33  \w    137.00 176.00   1.00   16.00    --  107.95  61.00 -30.00   39
 34  \w    113.00 138.00   1.00   16.00    --  107.95  30.00 120.00   25
 35  \w     79.00 106.00   1.00   16.00    --  107.95  61.00 -30.00   27
 36  \w    123.00 178.00   1.00   16.00    --  107.95  61.00 -60.00   55
 37  \w     80.00 107.00   1.00   16.00    --  107.95  61.00 120.00   27
 38  \w     39.00 104.00   1.00   16.00    --  107.95-111.00-180.00   65
 39  \w     79.00 105.00   1.00   16.00    --  107.95  61.00  60.00   26
;
_diffrn_measurement_device 'four-circle diffractometer'
_diffrn_measurement_device_type 'SuperNova, Dual, Cu at home/near, AtlasS2'
_diffrn_measurement_method '\w scans'
_diffrn_orient_matrix_type 'CrysAlisPro convention (1999,Acta A55,543-557)'
_diffrn_orient_matrix_UB_11 0.0723731000
_diffrn_orient_matrix_UB_12 0.0225027000
_diffrn_orient_matrix_UB_13 0.0115315000
_diffrn_orient_matrix_UB_21 -0.0241899000
_diffrn_orient_matrix_UB_22 0.0109703000
_diffrn_orient_matrix_UB_23 -0.0762885000
_diffrn_orient_matrix_UB_31 -0.0193421000
_diffrn_orient_matrix_UB_32 0.0704431000
_diffrn_orient_matrix_UB_33 0.0082147000
_diffrn_radiation_monochromator mirror
_diffrn_radiation_probe x-ray
_diffrn_radiation_type 'Cu K\a'
_diffrn_radiation_wavelength 1.54184
_diffrn_reflns_av_R_equivalents 0.0256
_diffrn_reflns_av_unetI/netI 0.0183
_diffrn_reflns_Laue_measured_fraction_full 1.000
_diffrn_reflns_Laue_measured_fraction_max 0.985
_diffrn_reflns_limit_h_max 26
_diffrn_reflns_limit_h_min -26
_diffrn_reflns_limit_k_max 25
_diffrn_reflns_limit_k_min -23
_diffrn_reflns_limit_l_max 27
_diffrn_reflns_limit_l_min -25
_diffrn_reflns_number 81308
_diffrn_reflns_point_group_measured_fraction_full 1.000
_diffrn_reflns_point_group_measured_fraction_max 0.985
_diffrn_reflns_theta_full 67.684
_diffrn_reflns_theta_max 74.571
_diffrn_reflns_theta_min 3.091
_diffrn_source 'micro-focus sealed X-ray tube'
_diffrn_source_type 'SuperNova (Cu) X-ray Source'
_exptl_absorpt_coefficient_mu 0.750
_exptl_absorpt_correction_T_max 1.000
_exptl_absorpt_correction_T_min 0.485
_exptl_absorpt_correction_type gaussian
_exptl_absorpt_process_details
;
CrysAlisPro 1.171.41.113a (Rigaku Oxford Diffraction, 2021)
Numerical absorption correction based on gaussian integration over
a multifaceted crystal model
Empirical absorption correction using spherical harmonics,
implemented in SCALE3 ABSPACK scaling algorithm.
;
_exptl_crystal_colour 'clear light yellow'
_exptl_crystal_colour_lustre clear
_exptl_crystal_colour_modifier light
_exptl_crystal_colour_primary yellow
_exptl_crystal_density_diffrn 1.049
_exptl_crystal_description block
_exptl_crystal_F_000 3048
_exptl_crystal_size_max 0.401
_exptl_crystal_size_mid 0.268
_exptl_crystal_size_min 0.203
_refine_diff_density_max 0.361
_refine_diff_density_min -0.229
_refine_diff_density_rms 0.036
_refine_ls_extinction_method none
_refine_ls_goodness_of_fit_ref 1.026
_refine_ls_hydrogen_treatment constr
_refine_ls_matrix_type full
_refine_ls_number_parameters 1004
_refine_ls_number_reflns 17734
_refine_ls_number_restraints 523
_refine_ls_restrained_S_all 1.019
_refine_ls_R_factor_all 0.0443
_refine_ls_R_factor_gt 0.0389
_refine_ls_shift/su_max 0.001
_refine_ls_shift/su_mean 0.000
_refine_ls_structure_factor_coef Fsqd
_refine_ls_weighting_details 'w=1/[\s^2^(Fo^2^)+(0.0553P)^2^+2.8986P] where P=(Fo^2^+2Fc^2^)/3'
_refine_ls_weighting_scheme calc
_refine_ls_wR_factor_gt 0.1040
_refine_ls_wR_factor_ref 0.1089
_reflns_Friedel_coverage 0.000
_reflns_number_gt 15751
_reflns_number_total 17734
_reflns_threshold_expression 'I > 2\s(I)'
_cod_data_source_file d2dt02111k2.cif
_cod_data_source_block hasj220328b
_cod_original_formula_sum 'C41 H71 Al N4 Na O1.50'
_cod_database_code 7710813
_shelx_shelxl_version_number 2019/2
_chemical_oxdiff_formula C41H71AlN4NaO1.5
_shelx_space_group_comment
;
The symmetry employed for this shelxl refinement is uniquely defined
by the following loop, which should always be used as a source of
symmetry information in preference to the above space-group names.
They are only intended as comments.
;
_olex2_refinement_description
;
1. Fixed Uiso
 At 1.2 times of:
  All C(H) groups, All C(H,H) groups
 At 1.5 times of:
  All C(H,H,H) groups
2. Restrained distances
 C82-C81 \\sim C82A-C81A \\sim C80-C79 \\sim C80A-C79A
 with sigma of 0.02
 O3-C81 \\sim O3A-C81A \\sim O3A-C79A \\sim O3-C79
 with sigma of 0.02
 C39-C38 \\sim C39A-C38A \\sim C37-C36 \\sim C36A-C37A
 with sigma of 0.02
 O1-C36 \\sim O1A-C36A \\sim O1-C38 \\sim O1A-C38A
 with sigma of 0.02
 Na1-O1 \\sim Na1-O1A
 with sigma of 0.02
 C37A-O1A \\sim O1A-C39A \\sim C37-O1 \\sim O1-C39
 with sigma of 0.02
3. Uiso/Uaniso restraints and constraints
O3 \\sim C79 \\sim C80 \\sim C81 \\sim C82 \\sim O3A \\sim C79A \\sim C81A
\\sim C82A \\sim C80A: within 4A with sigma of 0.02 and sigma for terminal
atoms of 0.04 within 4A
O1 \\sim C36 \\sim C37 \\sim C38 \\sim C39 \\sim O1A \\sim C38A \\sim C36A
\\sim C39A \\sim C37A: within 4A with sigma of 0.01 and sigma for terminal
atoms of 0.02 within 4A
4. Others
 Sof(O3A)=Sof(C79A)=Sof(H79c)=Sof(H79d)=Sof(C81A)=Sof(H81c)=Sof(H81d)=
 Sof(C82A)=Sof(H82d)=Sof(H82e)=Sof(H82f)=Sof(C80A)=Sof(H80d)=Sof(H80e)=
 Sof(H80f)=1-FVAR(1)
 Sof(O3)=Sof(C79)=Sof(H79a)=Sof(H79b)=Sof(C80)=Sof(H80a)=Sof(H80b)=Sof(H80c)=
 Sof(C81)=Sof(H81a)=Sof(H81b)=Sof(C82)=Sof(H82a)=Sof(H82b)=Sof(H82c)=FVAR(1)
 Sof(H40c)=Sof(H40d)=Sof(H40e)=Sof(H44d)=Sof(H44e)=1-FVAR(2)
 Sof(H40a)=Sof(H40b)=Sof(H44a)=Sof(H44b)=Sof(H44c)=FVAR(2)
 Sof(O1A)=Sof(C38A)=Sof(H38c)=Sof(H38d)=Sof(C36A)=Sof(H36c)=Sof(H36d)=
 Sof(C39A)=Sof(H39d)=Sof(H39e)=Sof(H39f)=Sof(C37A)=Sof(H37d)=Sof(H37e)=
 Sof(H37f)=1-FVAR(3)
 Sof(O1)=Sof(C36)=Sof(H36a)=Sof(H36b)=Sof(C37)=Sof(H37a)=Sof(H37b)=Sof(H37c)=
 Sof(C38)=Sof(H38a)=Sof(H38b)=Sof(C39)=Sof(H39a)=Sof(H39b)=Sof(H39c)=FVAR(3)
5.a Ternary CH refined with riding coordinates:
 C12(H12), C15(H15), C24(H24), C27(H27), C51(H51), C54(H54), C63(H63), C66(H66)
5.b Secondary CH2 refined with riding coordinates:
 C32(H32a,H32b), C33(H33a,H33b), C36(H36a,H36b), C38(H38a,H38b), C38A(H38c,
 H38d), C36A(H36c,H36d), C71(H71a,H71b), C72(H72a,H72b), C75(H75a,H75b),
 C77(H77a,H77b), C79(H79a,H79b), C81(H81a,H81b), C79A(H79c,H79d), C81A(H81c,
 H81d)
5.c Aromatic/amide H refined with riding coordinates:
 C3(H3), C8(H8), C9(H9), C10(H10), C20(H20), C21(H21), C22(H22), C42(H42),
 C47(H47), C48(H48), C49(H49), C59(H59), C60(H60), C61(H61)
5.d X=CH2 refined with riding coordinates:
 C1(H1a,H1b), C40(H40a,H40b), C44(H44d,H44e)
5.e Idealised Me refined as rotating group:
 C5(H5a,H5b,H5c), C13(H13a,H13b,H13c), C14(H14a,H14b,H14c), C16(H16a,H16b,
 H16c), C17(H17a,H17b,H17c), C25(H25a,H25b,H25c), C26(H26a,H26b,H26c), C28(H28a,
 H28b,H28c), C29(H29a,H29b,H29c), C30(H30a,H30b,H30c), C31(H31a,H31b,H31c),
 C34(H34a,H34b,H34c), C35(H35a,H35b,H35c), C37(H37a,H37b,H37c), C39(H39a,H39b,
 H39c), C39A(H39d,H39e,H39f), C37A(H37d,H37e,H37f), C40(H40c,H40d,H40e),
 C44(H44a,H44b,H44c), C52(H52a,H52b,H52c), C53(H53a,H53b,H53c), C55(H55a,H55b,
 H55c), C56(H56a,H56b,H56c), C64(H64a,H64b,H64c), C65(H65a,H65b,H65c), C67(H67a,
 H67b,H67c), C68(H68a,H68b,H68c), C69(H69a,H69b,H69c), C70(H70a,H70b,H70c),
 C73(H73a,H73b,H73c), C74(H74a,H74b,H74c), C76(H76a,H76b,H76c), C78(H78a,H78b,
 H78c), C80(H80a,H80b,H80c), C82(H82a,H82b,H82c), C82A(H82d,H82e,H82f),
 C80A(H80d,H80e,H80f)
;
_olex2_date_sample_data_collection 2022-03-28
_olex2_submission_special_instructions 'No special instructions were received'
_oxdiff_exptl_absorpt_empirical_details
;
Empirical correction (ABSPACK) includes:
- Absorption correction using spherical harmonics
- Frame scaling
;
_oxdiff_exptl_absorpt_empirical_full_max 1.360
_oxdiff_exptl_absorpt_empirical_full_min 0.808

loop_
_space_group_symop_operation_xyz
'x, y, z'
'-x, y+1/2, -z+1/2'
'-x, -y, -z'
'x, -y-1/2, z-1/2'

loop_
_atom_site_label
_atom_site_type_symbol
_atom_site_fract_x
_atom_site_fract_y
_atom_site_fract_z
_atom_site_U_iso_or_equiv
_atom_site_adp_type
_atom_site_occupancy
_atom_site_site_symmetry_order
_atom_site_calc_flag
_atom_site_refinement_flags_posn
_atom_site_refinement_flags_adp
_atom_site_refinement_flags_occupancy
_atom_site_disorder_assembly
_atom_site_disorder_group
Al1 Al -0.03728(2) 0.36628(2) 0.73407(2) 0.02276(8) Uani 1 1 d . . . . .
Na1 Na 0.09420(2) 0.44073(2) 0.74838(2) 0.02939(11) Uani 1 1 d D . . . .
N1 N -0.06299(5) 0.32994(5) 0.79888(5) 0.02064(19) Uani 1 1 d . . . . .
N2 N -0.10760(5) 0.32802(5) 0.65934(5) 0.0237(2) Uani 1 1 d . . . . .
N3 N 0.16581(6) 0.47600(6) 0.87030(6) 0.0320(2) Uani 1 1 d . . . . .
N4 N 0.11541(6) 0.55894(5) 0.74543(6) 0.0338(2) Uani 1 1 d . . . . .
C1 C -0.13063(7) 0.26306(6) 0.84075(7) 0.0301(3) Uani 1 1 d . . . . .
H1A H -0.102121 0.274599 0.885911 0.036 Uiso 1 1 calc R U . . .
H1B H -0.168146 0.234531 0.831628 0.036 Uiso 1 1 calc R U . . .
C2 C -0.11746(6) 0.28788(5) 0.78807(6) 0.0217(2) Uani 1 1 d . . . . .
C3 C -0.16114(6) 0.26930(6) 0.72066(6) 0.0238(2) Uani 1 1 d . . . . .
H3 H -0.197477 0.240838 0.716426 0.029 Uiso 1 1 calc R U . . .
C4 C -0.15799(6) 0.28682(6) 0.66102(6) 0.0237(2) Uani 1 1 d . . . . .
C5 C -0.20971(7) 0.26002(7) 0.59752(7) 0.0334(3) Uani 1 1 d . . . . .
H5A H -0.229945 0.295322 0.565261 0.050 Uiso 1 1 calc R U . . .
H5B H -0.245555 0.238120 0.606533 0.050 Uiso 1 1 calc R U . . .
H5C H -0.187910 0.228838 0.578650 0.050 Uiso 1 1 calc R U . . .
C6 C -0.02160(6) 0.34493(6) 0.86818(5) 0.0216(2) Uani 1 1 d . . . . .
C7 C -0.03907(6) 0.39762(6) 0.89886(6) 0.0227(2) Uani 1 1 d . . . . .
C8 C 0.00303(6) 0.41254(6) 0.96576(6) 0.0267(2) Uani 1 1 d . . . . .
H8 H -0.008303 0.448204 0.986802 0.032 Uiso 1 1 calc R U . . .
C9 C 0.06081(7) 0.37649(6) 1.00194(6) 0.0297(3) Uani 1 1 d . . . . .
H9 H 0.089191 0.387656 1.047250 0.036 Uiso 1 1 calc R U . . .
C10 C 0.07710(6) 0.32404(6) 0.97185(6) 0.0297(3) Uani 1 1 d . . . . .
H10 H 0.116850 0.299272 0.996864 0.036 Uiso 1 1 calc R U . . .
C11 C 0.03606(6) 0.30687(6) 0.90523(6) 0.0252(2) Uani 1 1 d . . . . .
C12 C -0.10259(6) 0.43823(6) 0.86142(6) 0.0259(2) Uani 1 1 d . . . . .
H12 H -0.131869 0.414214 0.819525 0.031 Uiso 1 1 calc R U . . .
C13 C -0.08410(7) 0.50371(6) 0.84021(7) 0.0332(3) Uani 1 1 d . . . . .
H13A H -0.052450 0.526918 0.880160 0.050 Uiso 1 1 calc R U . . .
H13B H -0.125687 0.529547 0.817736 0.050 Uiso 1 1 calc R U . . .
H13C H -0.062321 0.496553 0.809146 0.050 Uiso 1 1 calc R U . . .
C14 C -0.14456(7) 0.44827(7) 0.90292(7) 0.0336(3) Uani 1 1 d . . . . .
H14A H -0.152572 0.406273 0.919459 0.050 Uiso 1 1 calc R U . . .
H14B H -0.188495 0.468258 0.874588 0.050 Uiso 1 1 calc R U . . .
H14C H -0.119456 0.476716 0.941253 0.050 Uiso 1 1 calc R U . . .
C15 C 0.05492(7) 0.24810(6) 0.87452(6) 0.0311(3) Uani 1 1 d . . . . .
H15 H 0.015299 0.238060 0.831010 0.037 Uiso 1 1 calc R U . . .
C16 C 0.11667(8) 0.26286(8) 0.85880(9) 0.0456(4) Uani 1 1 d . . . . .
H16A H 0.156583 0.271956 0.900820 0.068 Uiso 1 1 calc R U . . .
H16B H 0.106706 0.300724 0.829069 0.068 Uiso 1 1 calc R U . . .
H16C H 0.126237 0.225336 0.836454 0.068 Uiso 1 1 calc R U . . .
C17 C 0.06854(7) 0.18835(7) 0.91970(7) 0.0374(3) Uani 1 1 d . . . . .
H17A H 0.077102 0.150809 0.896698 0.056 Uiso 1 1 calc R U . . .
H17B H 0.028646 0.179756 0.929413 0.056 Uiso 1 1 calc R U . . .
H17C H 0.108594 0.196174 0.961974 0.056 Uiso 1 1 calc R U . . .
C18 C -0.10486(6) 0.33677(6) 0.59531(6) 0.0265(2) Uani 1 1 d . . . . .
C19 C -0.13226(7) 0.39293(7) 0.55723(6) 0.0344(3) Uani 1 1 d . . . . .
C20 C -0.12980(8) 0.39864(8) 0.49406(7) 0.0443(4) Uani 1 1 d . . . . .
H20 H -0.149476 0.435603 0.466910 0.053 Uiso 1 1 calc R U . . .
C21 C -0.09938(8) 0.35164(8) 0.47071(7) 0.0447(4) Uani 1 1 d . . . . .
H21 H -0.098582 0.356227 0.427669 0.054 Uiso 1 1 calc R U . . .
C22 C -0.07024(8) 0.29821(8) 0.50956(7) 0.0396(3) Uani 1 1 d . . . . .
H22 H -0.048086 0.266750 0.493698 0.047 Uiso 1 1 calc R U . . .
C23 C -0.07268(7) 0.28942(7) 0.57192(6) 0.0313(3) Uani 1 1 d . . . . .
C24 C -0.16391(8) 0.44634(8) 0.58255(8) 0.0445(4) Uani 1 1 d . . . . .
H24 H -0.145850 0.442165 0.632641 0.053 Uiso 1 1 calc R U . . .
C25 C -0.14432(10) 0.51381(9) 0.56670(12) 0.0623(5) Uani 1 1 d . . . . .
H25A H -0.094657 0.516145 0.581471 0.093 Uiso 1 1 calc R U . . .
H25B H -0.158844 0.546790 0.590436 0.093 Uiso 1 1 calc R U . . .
H25C H -0.166932 0.521634 0.518058 0.093 Uiso 1 1 calc R U . . .
C26 C -0.24138(9) 0.44026(9) 0.55397(10) 0.0565(4) Uani 1 1 d . . . . .
H26A H -0.260053 0.439396 0.504655 0.085 Uiso 1 1 calc R U . . .
H26B H -0.260329 0.477427 0.568556 0.085 Uiso 1 1 calc R U . . .
H26C H -0.253635 0.400058 0.570309 0.085 Uiso 1 1 calc R U . . .
C27 C -0.03965(8) 0.22967(7) 0.61324(7) 0.0389(3) Uani 1 1 d . . . . .
H27 H -0.052261 0.228256 0.652546 0.047 Uiso 1 1 calc R U . . .
C28 C -0.06488(10) 0.16672(8) 0.57319(9) 0.0491(4) Uani 1 1 d . . . . .
H28A H -0.114397 0.162863 0.558752 0.074 Uiso 1 1 calc R U . . .
H28B H -0.042026 0.129602 0.601685 0.074 Uiso 1 1 calc R U . . .
H28C H -0.054355 0.167451 0.533517 0.074 Uiso 1 1 calc R U . . .
C29 C 0.03842(9) 0.23449(9) 0.64078(9) 0.0526(4) Uani 1 1 d . . . . .
H29A H 0.052187 0.235708 0.603169 0.079 Uiso 1 1 calc R U . . .
H29B H 0.059116 0.196678 0.669158 0.079 Uiso 1 1 calc R U . . .
H29C H 0.053849 0.274150 0.667622 0.079 Uiso 1 1 calc R U . . .
C30 C 0.11145(9) 0.47777(8) 0.89427(8) 0.0461(4) Uani 1 1 d . . . . .
H30A H 0.071820 0.500944 0.861522 0.069 Uiso 1 1 calc R U . . .
H30B H 0.127977 0.500194 0.937769 0.069 Uiso 1 1 calc R U . . .
H30C H 0.098145 0.433358 0.899573 0.069 Uiso 1 1 calc R U . . .
C31 C 0.22293(9) 0.43804(9) 0.91738(8) 0.0524(4) Uani 1 1 d . . . . .
H31A H 0.207517 0.393774 0.919920 0.079 Uiso 1 1 calc R U . . .
H31B H 0.239993 0.458114 0.962100 0.079 Uiso 1 1 calc R U . . .
H31C H 0.259618 0.436747 0.901731 0.079 Uiso 1 1 calc R U . . .
C32 C 0.19026(8) 0.54252(7) 0.86769(8) 0.0404(3) Uani 1 1 d . . . . .
H32A H 0.232048 0.540008 0.859186 0.048 Uiso 1 1 calc R U . . .
H32B H 0.202831 0.563380 0.912135 0.048 Uiso 1 1 calc R U . . .
C33 C 0.13809(8) 0.58473(7) 0.81389(8) 0.0424(3) Uani 1 1 d . . . . .
H33A H 0.097741 0.589960 0.824435 0.051 Uiso 1 1 calc R U . . .
H33B H 0.158125 0.628276 0.815465 0.051 Uiso 1 1 calc R U . . .
C34 C 0.05581(8) 0.59536(8) 0.70001(9) 0.0486(4) Uani 1 1 d . . . . .
H34A H 0.040855 0.578339 0.654145 0.073 Uiso 1 1 calc R U . . .
H34B H 0.067913 0.641267 0.700647 0.073 Uiso 1 1 calc R U . . .
H34C H 0.018684 0.590892 0.714794 0.073 Uiso 1 1 calc R U . . .
C35 C 0.16989(8) 0.56609(8) 0.72128(9) 0.0446(3) Uani 1 1 d . . . . .
H35A H 0.210073 0.541091 0.750354 0.067 Uiso 1 1 calc R U . . .
H35B H 0.182272 0.611977 0.722484 0.067 Uiso 1 1 calc R U . . .
H35C H 0.153506 0.549950 0.674952 0.067 Uiso 1 1 calc R U . . .
O1 O 0.14113(8) 0.39901(9) 0.67396(8) 0.0374(4) Uani 0.898(3) 1 d D U P A 1
C36 C 0.11111(11) 0.40123(10) 0.60166(9) 0.0481(5) Uani 0.898(3) 1 d D U P A 1
H36A H 0.098930 0.356845 0.583236 0.058 Uiso 0.898(3) 1 calc R U P A 1
H36B H 0.144307 0.419386 0.585507 0.058 Uiso 0.898(3) 1 calc R U P A 1
C37 C 0.04908(11) 0.44231(11) 0.57827(10) 0.0568(6) Uani 0.898(3) 1 d D U P A 1
H37A H 0.028328 0.443843 0.528921 0.085 Uiso 0.898(3) 1 calc R U P A 1
H37B H 0.061539 0.486304 0.596201 0.085 Uiso 0.898(3) 1 calc R U P A 1
H37C H 0.016323 0.423973 0.594194 0.085 Uiso 0.898(3) 1 calc R U P A 1
C38 C 0.20058(15) 0.35879(18) 0.69667(19) 0.0486(6) Uani 0.898(3) 1 d D U P A 1
H38A H 0.234162 0.376543 0.680803 0.058 Uiso 0.898(3) 1 calc R U P A 1
H38B H 0.188038 0.314459 0.678189 0.058 Uiso 0.898(3) 1 calc R U P A 1
C39 C 0.23058(9) 0.35660(11) 0.77036(10) 0.0516(5) Uani 0.898(3) 1 d D U P A 1
H39A H 0.271250 0.328848 0.786408 0.077 Uiso 0.898(3) 1 calc R U P A 1
H39B H 0.197096 0.338951 0.785704 0.077 Uiso 0.898(3) 1 calc R U P A 1
H39C H 0.243489 0.400530 0.788307 0.077 Uiso 0.898(3) 1 calc R U P A 1
O1A O 0.1273(9) 0.3897(9) 0.6703(7) 0.049(3) Uani 0.102(3) 1 d D U P A 2
C38A C 0.1942(13) 0.3670(15) 0.6850(17) 0.044(3) Uani 0.102(3) 1 d D U P A 2
H38C H 0.226868 0.402465 0.706882 0.052 Uiso 0.102(3) 1 calc R U P A 2
H38D H 0.197365 0.356681 0.642050 0.052 Uiso 0.102(3) 1 calc R U P A 2
C36A C 0.0727(7) 0.3932(7) 0.6041(6) 0.037(2) Uani 0.102(3) 1 d D U P A 2
H36C H 0.030394 0.407460 0.607779 0.044 Uiso 0.102(3) 1 calc R U P A 2
H36D H 0.064391 0.349433 0.583523 0.044 Uiso 0.102(3) 1 calc R U P A 2
C39A C 0.2155(10) 0.3091(9) 0.7290(10) 0.069(4) Uani 0.102(3) 1 d D U P A 2
H39D H 0.263454 0.299272 0.739628 0.103 Uiso 0.102(3) 1 calc R U P A 2
H39E H 0.186932 0.272001 0.705678 0.103 Uiso 0.102(3) 1 calc R U P A 2
H39F H 0.210078 0.317617 0.770765 0.103 Uiso 0.102(3) 1 calc R U P A 2
C37A C 0.0885(7) 0.4389(6) 0.5595(6) 0.036(3) Uani 0.102(3) 1 d D U P A 2
H37D H 0.057446 0.430704 0.512442 0.054 Uiso 0.102(3) 1 calc R U P A 2
H37E H 0.135806 0.432544 0.565336 0.054 Uiso 0.102(3) 1 calc R U P A 2
H37F H 0.082554 0.483653 0.571405 0.054 Uiso 0.102(3) 1 calc R U P A 2
Al2 Al 0.47265(2) 0.39033(2) 0.74926(2) 0.02211(8) Uani 1 1 d . . . . .
Na2 Na 0.59561(2) 0.31000(2) 0.75347(2) 0.02541(10) Uani 1 1 d . . . . .
O2 O 0.64938(5) 0.35768(5) 0.69126(5) 0.0332(2) Uani 1 1 d . . . . .
N5 N 0.40066(5) 0.43192(5) 0.67875(5) 0.01997(18) Uani 1 1 d . . . . .
N6 N 0.45223(5) 0.42281(5) 0.81932(5) 0.02145(19) Uani 1 1 d . . . . .
N7 N 0.67390(5) 0.26915(5) 0.86686(5) 0.0269(2) Uani 1 1 d . . . . .
N8 N 0.61014(5) 0.19169(5) 0.73812(5) 0.0285(2) Uani 1 1 d . . . . .
C40 C 0.29241(6) 0.49110(7) 0.62633(6) 0.0295(3) Uani 1 1 d . . . . .
H40C H 0.308744 0.523820 0.603838 0.044 Uiso 0.461(15) 1 calc R U P B 2
H40D H 0.258332 0.510586 0.639770 0.044 Uiso 0.461(15) 1 calc R U P B 2
H40E H 0.271619 0.454994 0.595330 0.044 Uiso 0.461(15) 1 calc R U P B 2
H40A H 0.290327 0.482361 0.582720 0.035 Uiso 0.539(15) 1 calc R U P B 1
H40B H 0.257137 0.515450 0.631119 0.035 Uiso 0.539(15) 1 calc R U P B 1
C41 C 0.34831(6) 0.46772(5) 0.68441(6) 0.0216(2) Uani 1 1 d . . . . .
C42 C 0.35039(6) 0.48211(6) 0.74862(6) 0.0229(2) Uani 1 1 d . . . . .
H42 H 0.313780 0.508123 0.748380 0.027 Uiso 1 1 calc R U . . .
C43 C 0.39824(6) 0.46379(5) 0.81237(6) 0.0223(2) Uani 1 1 d . . . . .
C44 C 0.39105(7) 0.48820(6) 0.87125(6) 0.0288(3) Uani 1 1 d . . . . .
H44A H 0.351087 0.516772 0.857220 0.043 Uiso 0.539(15) 1 calc R U P B 1
H44B H 0.432142 0.512623 0.899279 0.043 Uiso 0.539(15) 1 calc R U P B 1
H44C H 0.385040 0.451776 0.897189 0.043 Uiso 0.539(15) 1 calc R U P B 1
H44D H 0.423269 0.476297 0.914971 0.035 Uiso 0.461(15) 1 calc R U P B 2
H44E H 0.354101 0.516163 0.866244 0.035 Uiso 0.461(15) 1 calc R U P B 2
C45 C 0.39652(5) 0.42420(5) 0.61171(5) 0.0205(2) Uani 1 1 d . . . . .
C46 C 0.42470(6) 0.47212(6) 0.58443(6) 0.0228(2) Uani 1 1 d . . . . .
C47 C 0.42224(6) 0.46266(6) 0.52006(6) 0.0279(2) Uani 1 1 d . . . . .
H47 H 0.441471 0.494425 0.501442 0.033 Uiso 1 1 calc R U . . .
C48 C 0.39240(7) 0.40802(7) 0.48291(6) 0.0313(3) Uani 1 1 d . . . . .
H48 H 0.391434 0.402296 0.439277 0.038 Uiso 1 1 calc R U . . .
C49 C 0.36397(6) 0.36174(6) 0.50934(6) 0.0292(3) Uani 1 1 d . . . . .
H49 H 0.343270 0.324345 0.483472 0.035 Uiso 1 1 calc R U . . .
C50 C 0.36517(6) 0.36906(6) 0.57359(6) 0.0238(2) Uani 1 1 d . . . . .
C51 C 0.45873(6) 0.53215(6) 0.62447(6) 0.0271(2) Uani 1 1 d . . . . .
H51 H 0.441294 0.538392 0.660100 0.033 Uiso 1 1 calc R U . . .
C52 C 0.53617(7) 0.52235(7) 0.65969(8) 0.0383(3) Uani 1 1 d . . . . .
H52A H 0.554629 0.516224 0.625803 0.058 Uiso 1 1 calc R U . . .
H52B H 0.546173 0.483960 0.688715 0.058 Uiso 1 1 calc R U . . .
H52C H 0.557303 0.560599 0.687096 0.058 Uiso 1 1 calc R U . . .
C53 C 0.44234(8) 0.59354(7) 0.58139(8) 0.0369(3) Uani 1 1 d . . . . .
H53A H 0.461812 0.631290 0.610332 0.055 Uiso 1 1 calc R U . . .
H53B H 0.392664 0.598633 0.558003 0.055 Uiso 1 1 calc R U . . .
H53C H 0.462040 0.590082 0.548195 0.055 Uiso 1 1 calc R U . . .
C54 C 0.33286(6) 0.31716(6) 0.60049(6) 0.0281(2) Uani 1 1 d . . . . .
H54 H 0.333803 0.333124 0.644199 0.034 Uiso 1 1 calc R U . . .
C55 C 0.37454(8) 0.25432(7) 0.61487(8) 0.0395(3) Uani 1 1 d . . . . .
H55A H 0.355601 0.222917 0.636329 0.059 Uiso 1 1 calc R U . . .
H55B H 0.422199 0.263559 0.644997 0.059 Uiso 1 1 calc R U . . .
H55C H 0.372482 0.236268 0.572472 0.059 Uiso 1 1 calc R U . . .
C56 C 0.25835(7) 0.30532(7) 0.55290(8) 0.0399(3) Uani 1 1 d . . . . .
H56A H 0.256040 0.286688 0.510647 0.060 Uiso 1 1 calc R U . . .
H56B H 0.233376 0.346531 0.543544 0.060 Uiso 1 1 calc R U . . .
H56C H 0.237742 0.275149 0.573928 0.060 Uiso 1 1 calc R U . . .
C57 C 0.49869(6) 0.40678(6) 0.88683(6) 0.0234(2) Uani 1 1 d . . . . .
C58 C 0.55853(7) 0.44356(6) 0.91924(6) 0.0280(3) Uani 1 1 d . . . . .
C59 C 0.60492(7) 0.42522(7) 0.98376(6) 0.0343(3) Uani 1 1 d . . . . .
H59 H 0.645835 0.449387 1.005772 0.041 Uiso 1 1 calc R U . . .
C60 C 0.59218(8) 0.37254(7) 1.01595(6) 0.0362(3) Uani 1 1 d . . . . .
H60 H 0.624273 0.360537 1.059693 0.043 Uiso 1 1 calc R U . . .
C61 C 0.53261(7) 0.33728(7) 0.98441(6) 0.0337(3) Uani 1 1 d . . . . .
H61 H 0.523957 0.301299 1.006994 0.040 Uiso 1 1 calc R U . . .
C62 C 0.48490(7) 0.35371(6) 0.91984(6) 0.0271(2) Uani 1 1 d . . . . .
C63 C 0.57390(7) 0.50241(7) 0.88620(7) 0.0357(3) Uani 1 1 d . . . . .
H63 H 0.533064 0.510549 0.843071 0.043 Uiso 1 1 calc R U . . .
C64 C 0.63489(9) 0.49013(8) 0.86868(9) 0.0489(4) Uani 1 1 d . . . . .
H64A H 0.641252 0.527542 0.844117 0.073 Uiso 1 1 calc R U . . .
H64B H 0.626310 0.451256 0.840477 0.073 Uiso 1 1 calc R U . . .
H64C H 0.676172 0.483733 0.910219 0.073 Uiso 1 1 calc R U . . .
C65 C 0.58551(8) 0.56312(7) 0.92993(8) 0.0438(4) Uani 1 1 d . . . . .
H65A H 0.626255 0.557134 0.972046 0.066 Uiso 1 1 calc R U . . .
H65B H 0.545668 0.570416 0.940078 0.066 Uiso 1 1 calc R U . . .
H65C H 0.592033 0.600695 0.905669 0.066 Uiso 1 1 calc R U . . .
C66 C 0.42005(7) 0.31403(6) 0.88630(7) 0.0321(3) Uani 1 1 d . . . . .
H66 H 0.388786 0.338465 0.845576 0.038 Uiso 1 1 calc R U . . .
C67 C 0.43491(9) 0.24872(8) 0.86261(10) 0.0503(4) Uani 1 1 d . . . . .
H67A H 0.466263 0.223950 0.901468 0.076 Uiso 1 1 calc R U . . .
H67B H 0.455908 0.255621 0.830859 0.076 Uiso 1 1 calc R U . . .
H67C H 0.392131 0.224549 0.840257 0.076 Uiso 1 1 calc R U . . .
C68 C 0.38284(9) 0.30464(8) 0.93200(9) 0.0482(4) Uani 1 1 d . . . . .
H68A H 0.338844 0.283298 0.906697 0.072 Uiso 1 1 calc R U . . .
H68B H 0.375044 0.346970 0.948063 0.072 Uiso 1 1 calc R U . . .
H68C H 0.410723 0.277623 0.970594 0.072 Uiso 1 1 calc R U . . .
C69 C 0.62932(7) 0.26988(7) 0.90276(7) 0.0358(3) Uani 1 1 d . . . . .
H69A H 0.617526 0.314787 0.908233 0.054 Uiso 1 1 calc R U . . .
H69B H 0.653137 0.249852 0.947182 0.054 Uiso 1 1 calc R U . . .
H69C H 0.587477 0.245474 0.876857 0.054 Uiso 1 1 calc R U . . .
C70 C 0.73547(7) 0.30692(7) 0.90532(7) 0.0382(3) Uani 1 1 d . . . . .
H70A H 0.764764 0.308155 0.880792 0.057 Uiso 1 1 calc R U . . .
H70B H 0.760370 0.286678 0.949455 0.057 Uiso 1 1 calc R U . . .
H70C H 0.722504 0.351226 0.911475 0.057 Uiso 1 1 calc R U . . .
C71 C 0.69319(7) 0.20218(6) 0.85897(7) 0.0325(3) Uani 1 1 d . . . . .
H71A H 0.708088 0.179580 0.902817 0.039 Uiso 1 1 calc R U . . .
H71B H 0.732574 0.203354 0.846508 0.039 Uiso 1 1 calc R U . . .
C72 C 0.63596(7) 0.16371(6) 0.80629(7) 0.0342(3) Uani 1 1 d . . . . .
H72A H 0.652505 0.119167 0.804795 0.041 Uiso 1 1 calc R U . . .
H72B H 0.597635 0.160476 0.820188 0.041 Uiso 1 1 calc R U . . .
C73 C 0.54925(8) 0.15545(7) 0.69400(9) 0.0433(3) Uani 1 1 d . . . . .
H73A H 0.513880 0.158968 0.711268 0.065 Uiso 1 1 calc R U . . .
H73B H 0.561236 0.109718 0.692934 0.065 Uiso 1 1 calc R U . . .
H73C H 0.531986 0.173464 0.648358 0.065 Uiso 1 1 calc R U . . .
C74 C 0.66175(7) 0.18711(7) 0.71075(7) 0.0375(3) Uani 1 1 d . . . . .
H74A H 0.642628 0.203362 0.664357 0.056 Uiso 1 1 calc R U . . .
H74B H 0.675506 0.141717 0.711227 0.056 Uiso 1 1 calc R U . . .
H74C H 0.701689 0.213180 0.738346 0.056 Uiso 1 1 calc R U . . .
C75 C 0.71623(7) 0.38719(7) 0.72243(8) 0.0404(3) Uani 1 1 d . . . . .
H75A H 0.744609 0.371667 0.699359 0.048 Uiso 1 1 calc R U . . .
H75B H 0.738510 0.373141 0.770061 0.048 Uiso 1 1 calc R U . . .
C76 C 0.71360(8) 0.45979(8) 0.71987(8) 0.0448(4) Uani 1 1 d . . . . .
H76A H 0.693506 0.474105 0.672793 0.067 Uiso 1 1 calc R U . . .
H76B H 0.759995 0.477258 0.742527 0.067 Uiso 1 1 calc R U . . .
H76C H 0.685560 0.475516 0.742626 0.067 Uiso 1 1 calc R U . . .
C77 C 0.62231(8) 0.35667(7) 0.61975(7) 0.0388(3) Uani 1 1 d . . . . .
H77A H 0.651837 0.330014 0.604846 0.047 Uiso 1 1 calc R U . . .
H77B H 0.620774 0.401278 0.602344 0.047 Uiso 1 1 calc R U . . .
C78 C 0.55151(8) 0.32857(7) 0.59285(7) 0.0379(3) Uani 1 1 d . . . . .
H78A H 0.532474 0.327509 0.543525 0.057 Uiso 1 1 calc R U . . .
H78B H 0.522439 0.355475 0.607343 0.057 Uiso 1 1 calc R U . . .
H78C H 0.553437 0.284384 0.610144 0.057 Uiso 1 1 calc R U . . .
O3 O 0.7697(6) 0.6249(5) 0.7714(4) 0.0542(14) Uani 0.593(4) 1 d D U P C 1
C79 C 0.7448(2) 0.6385(2) 0.7021(2) 0.0654(10) Uani 0.593(4) 1 d D U P C 1
H79A H 0.740483 0.685989 0.694980 0.078 Uiso 0.593(4) 1 calc R U P C 1
H79B H 0.698912 0.619013 0.678422 0.078 Uiso 0.593(4) 1 calc R U P C 1
C80 C 0.7920(4) 0.6118(4) 0.6730(5) 0.0614(14) Uani 0.593(4) 1 d D U P C 1
H80A H 0.777219 0.626855 0.626488 0.092 Uiso 0.593(4) 1 calc R U P C 1
H80B H 0.790877 0.564292 0.673763 0.092 Uiso 0.593(4) 1 calc R U P C 1
H80C H 0.838693 0.626880 0.699955 0.092 Uiso 0.593(4) 1 calc R U P C 1
C81 C 0.72510(16) 0.64342(16) 0.80092(16) 0.0543(9) Uani 0.593(4) 1 d D U P C 1
H81A H 0.681954 0.618522 0.780374 0.065 Uiso 0.593(4) 1 calc R U P C 1
H81B H 0.714089 0.690137 0.792847 0.065 Uiso 0.593(4) 1 calc R U P C 1
C82 C 0.7589(5) 0.6303(4) 0.8754(4) 0.063(2) Uani 0.593(4) 1 d D U P C 1
H82A H 0.770600 0.584232 0.883125 0.094 Uiso 0.593(4) 1 calc R U P C 1
H82B H 0.727432 0.641816 0.895945 0.094 Uiso 0.593(4) 1 calc R U P C 1
H82C H 0.800529 0.656483 0.895810 0.094 Uiso 0.593(4) 1 calc R U P C 1
O3A O 0.7671(8) 0.6305(6) 0.7809(6) 0.052(2) Uani 0.407(4) 1 d D U P C 2
C79A C 0.7766(2) 0.6678(2) 0.7310(3) 0.0551(12) Uani 0.407(4) 1 d D U P C 2
H79C H 0.821743 0.689370 0.750224 0.066 Uiso 0.407(4) 1 calc R U P C 2
H79D H 0.740717 0.701517 0.713291 0.066 Uiso 0.407(4) 1 calc R U P C 2
C81A C 0.7735(2) 0.66830(19) 0.8381(2) 0.0485(12) Uani 0.407(4) 1 d D U P C 2
H81C H 0.741616 0.705568 0.824081 0.058 Uiso 0.407(4) 1 calc R U P C 2
H81D H 0.820707 0.685074 0.861482 0.058 Uiso 0.407(4) 1 calc R U P C 2
C82A C 0.7567(6) 0.6245(7) 0.8835(7) 0.052(3) Uani 0.407(4) 1 d D U P C 2
H82D H 0.708183 0.612712 0.861874 0.078 Uiso 0.407(4) 1 calc R U P C 2
H82E H 0.766036 0.646837 0.926082 0.078 Uiso 0.407(4) 1 calc R U P C 2
H82F H 0.784668 0.585201 0.892273 0.078 Uiso 0.407(4) 1 calc R U P C 2
C80A C 0.7723(6) 0.6227(6) 0.6763(6) 0.076(3) Uani 0.407(4) 1 d D U P C 2
H80D H 0.776645 0.647255 0.639779 0.114 Uiso 0.407(4) 1 calc R U P C 2
H80E H 0.728067 0.600288 0.658949 0.114 Uiso 0.407(4) 1 calc R U P C 2
H80F H 0.809208 0.590699 0.693974 0.114 Uiso 0.407(4) 1 calc R U P C 2

loop_
_atom_site_aniso_label
_atom_site_aniso_U_11
_atom_site_aniso_U_22
_atom_site_aniso_U_33
_atom_site_aniso_U_23
_atom_site_aniso_U_13
_atom_site_aniso_U_12
Al1 0.02338(17) 0.02614(18) 0.01860(16) -0.00242(12) 0.00853(13) -0.00404(13)
Na1 0.0286(2) 0.0273(2) 0.0307(2) -0.00042(19) 0.0106(2) -0.00430(19)
N1 0.0212(4) 0.0219(5) 0.0185(4) -0.0025(3) 0.0080(4) -0.0011(3)
N2 0.0248(5) 0.0274(5) 0.0188(4) -0.0027(4) 0.0087(4) -0.0020(4)
N3 0.0278(5) 0.0356(6) 0.0301(5) 0.0011(4) 0.0093(4) -0.0040(4)
N4 0.0346(6) 0.0286(6) 0.0386(6) 0.0041(5) 0.0156(5) 0.0018(4)
C1 0.0329(6) 0.0305(6) 0.0312(6) -0.0042(5) 0.0176(5) -0.0071(5)
C2 0.0208(5) 0.0201(5) 0.0240(5) -0.0017(4) 0.0091(4) 0.0019(4)
C3 0.0206(5) 0.0233(6) 0.0278(6) -0.0037(4) 0.0104(4) -0.0014(4)
C4 0.0221(5) 0.0240(6) 0.0230(5) -0.0036(4) 0.0073(4) 0.0004(4)
C5 0.0296(6) 0.0368(7) 0.0286(6) -0.0036(5) 0.0068(5) -0.0053(5)
C6 0.0228(5) 0.0235(5) 0.0192(5) -0.0010(4) 0.0094(4) -0.0026(4)
C7 0.0246(5) 0.0224(6) 0.0228(5) -0.0014(4) 0.0115(4) -0.0029(4)
C8 0.0317(6) 0.0255(6) 0.0240(6) -0.0054(5) 0.0129(5) -0.0038(5)
C9 0.0321(6) 0.0335(7) 0.0196(5) -0.0032(5) 0.0066(5) -0.0047(5)
C10 0.0280(6) 0.0321(7) 0.0233(6) 0.0010(5) 0.0051(5) 0.0020(5)
C11 0.0266(6) 0.0254(6) 0.0230(5) -0.0010(4) 0.0098(5) 0.0003(4)
C12 0.0270(6) 0.0245(6) 0.0258(6) -0.0043(4) 0.0105(5) 0.0006(4)
C13 0.0362(7) 0.0296(7) 0.0341(7) 0.0038(5) 0.0146(5) 0.0039(5)
C14 0.0333(7) 0.0322(7) 0.0399(7) -0.0041(5) 0.0198(6) 0.0019(5)
C15 0.0313(6) 0.0302(6) 0.0275(6) -0.0023(5) 0.0078(5) 0.0075(5)
C16 0.0480(9) 0.0447(9) 0.0525(9) 0.0031(7) 0.0292(7) 0.0149(7)
C17 0.0379(7) 0.0288(7) 0.0376(7) -0.0015(5) 0.0076(6) 0.0050(5)
C18 0.0265(6) 0.0323(6) 0.0178(5) -0.0024(4) 0.0061(4) -0.0040(5)
C19 0.0351(7) 0.0378(7) 0.0230(6) 0.0013(5) 0.0047(5) -0.0017(5)
C20 0.0520(9) 0.0469(9) 0.0254(6) 0.0103(6) 0.0073(6) -0.0041(7)
C21 0.0548(9) 0.0581(10) 0.0218(6) -0.0019(6) 0.0164(6) -0.0122(7)
C22 0.0468(8) 0.0492(8) 0.0264(6) -0.0083(6) 0.0188(6) -0.0079(6)
C23 0.0362(7) 0.0355(7) 0.0230(6) -0.0049(5) 0.0130(5) -0.0040(5)
C24 0.0517(9) 0.0401(8) 0.0333(7) 0.0065(6) 0.0090(6) 0.0132(7)
C25 0.0499(10) 0.0416(9) 0.0846(14) -0.0057(9) 0.0169(9) 0.0020(7)
C26 0.0563(10) 0.0539(10) 0.0713(12) 0.0196(9) 0.0382(9) 0.0085(8)
C27 0.0523(9) 0.0368(7) 0.0339(7) -0.0025(6) 0.0242(6) 0.0073(6)
C28 0.0646(10) 0.0383(8) 0.0582(10) -0.0077(7) 0.0391(9) -0.0005(7)
C29 0.0521(10) 0.0501(10) 0.0488(9) -0.0041(7) 0.0138(8) 0.0137(8)
C30 0.0490(9) 0.0517(9) 0.0439(8) -0.0094(7) 0.0253(7) -0.0165(7)
C31 0.0481(9) 0.0520(10) 0.0405(8) 0.0050(7) 0.0017(7) 0.0011(7)
C32 0.0379(7) 0.0409(8) 0.0393(7) -0.0054(6) 0.0129(6) -0.0129(6)
C33 0.0504(9) 0.0308(7) 0.0490(8) -0.0030(6) 0.0235(7) -0.0038(6)
C34 0.0428(8) 0.0430(9) 0.0581(10) 0.0116(7) 0.0190(7) 0.0091(7)
C35 0.0370(8) 0.0461(9) 0.0550(9) 0.0029(7) 0.0233(7) -0.0031(6)
O1 0.0403(8) 0.0377(8) 0.0365(6) -0.0021(5) 0.0181(6) -0.0046(6)
C36 0.0572(12) 0.0539(11) 0.0396(9) -0.0028(8) 0.0266(8) -0.0085(9)
C37 0.0546(12) 0.0627(13) 0.0430(10) 0.0016(9) 0.0100(9) -0.0079(9)
C38 0.0438(11) 0.0501(14) 0.0635(19) 0.0047(11) 0.0340(12) 0.0000(9)
C39 0.0316(8) 0.0622(12) 0.0580(11) 0.0050(9) 0.0153(8) -0.0009(8)
O1A 0.053(4) 0.043(4) 0.043(4) -0.003(4) 0.012(4) -0.010(4)
C38A 0.051(4) 0.047(4) 0.038(4) -0.007(4) 0.022(4) -0.007(4)
C36A 0.036(4) 0.049(4) 0.038(4) -0.003(3) 0.027(3) -0.010(3)
C39A 0.065(6) 0.066(7) 0.064(6) 0.000(6) 0.016(6) -0.008(6)
C37A 0.043(5) 0.034(5) 0.037(5) 0.004(4) 0.024(4) -0.003(4)
Al2 0.02312(17) 0.02507(17) 0.01843(15) 0.00037(12) 0.00886(13) 0.00535(13)
Na2 0.0261(2) 0.0239(2) 0.0271(2) -0.00002(18) 0.01185(19) 0.00311(17)
O2 0.0313(5) 0.0356(5) 0.0348(5) 0.0053(4) 0.0156(4) -0.0010(4)
N5 0.0205(4) 0.0219(5) 0.0184(4) -0.0002(3) 0.0088(4) 0.0010(3)
N6 0.0242(5) 0.0223(5) 0.0185(4) 0.0008(4) 0.0094(4) 0.0027(4)
N7 0.0261(5) 0.0286(5) 0.0264(5) -0.0007(4) 0.0112(4) 0.0011(4)
N8 0.0272(5) 0.0242(5) 0.0337(5) -0.0037(4) 0.0122(4) -0.0005(4)
C40 0.0233(6) 0.0378(7) 0.0268(6) -0.0004(5) 0.0099(5) 0.0057(5)
C41 0.0201(5) 0.0212(5) 0.0247(5) 0.0006(4) 0.0105(4) -0.0008(4)
C42 0.0221(5) 0.0230(6) 0.0268(6) 0.0002(4) 0.0134(4) 0.0021(4)
C43 0.0247(5) 0.0200(5) 0.0251(5) -0.0001(4) 0.0131(4) -0.0002(4)
C44 0.0335(6) 0.0295(6) 0.0277(6) 0.0003(5) 0.0170(5) 0.0059(5)
C45 0.0193(5) 0.0238(5) 0.0187(5) 0.0010(4) 0.0081(4) 0.0024(4)
C46 0.0218(5) 0.0237(6) 0.0240(5) 0.0020(4) 0.0106(4) 0.0027(4)
C47 0.0298(6) 0.0323(6) 0.0252(6) 0.0053(5) 0.0150(5) 0.0033(5)
C48 0.0345(7) 0.0407(7) 0.0211(6) -0.0004(5) 0.0138(5) 0.0035(5)
C49 0.0310(6) 0.0316(7) 0.0239(6) -0.0068(5) 0.0101(5) -0.0007(5)
C50 0.0224(5) 0.0260(6) 0.0225(5) -0.0011(4) 0.0088(4) 0.0007(4)
C51 0.0302(6) 0.0247(6) 0.0306(6) -0.0007(5) 0.0168(5) -0.0032(5)
C52 0.0310(7) 0.0370(7) 0.0425(8) -0.0018(6) 0.0107(6) -0.0067(5)
C53 0.0427(8) 0.0263(7) 0.0477(8) 0.0034(6) 0.0247(6) -0.0003(5)
C54 0.0286(6) 0.0276(6) 0.0293(6) -0.0043(5) 0.0132(5) -0.0052(5)
C55 0.0429(8) 0.0278(7) 0.0508(8) 0.0038(6) 0.0223(7) -0.0022(6)
C56 0.0308(7) 0.0406(8) 0.0458(8) -0.0059(6) 0.0133(6) -0.0107(6)
C57 0.0298(6) 0.0239(6) 0.0182(5) 0.0003(4) 0.0114(4) 0.0059(4)
C58 0.0354(7) 0.0254(6) 0.0204(5) -0.0020(4) 0.0088(5) 0.0024(5)
C59 0.0402(7) 0.0323(7) 0.0219(6) -0.0032(5) 0.0042(5) 0.0029(5)
C60 0.0479(8) 0.0371(7) 0.0185(6) 0.0030(5) 0.0085(5) 0.0118(6)
C61 0.0478(8) 0.0323(7) 0.0262(6) 0.0085(5) 0.0204(6) 0.0101(6)
C62 0.0342(6) 0.0267(6) 0.0255(6) 0.0033(5) 0.0174(5) 0.0067(5)
C63 0.0382(7) 0.0308(7) 0.0277(6) 0.0017(5) 0.0031(5) -0.0063(5)
C64 0.0565(10) 0.0457(9) 0.0469(9) -0.0012(7) 0.0239(8) -0.0138(7)
C65 0.0425(8) 0.0279(7) 0.0450(8) -0.0007(6) 0.0019(6) -0.0021(6)
C66 0.0346(7) 0.0308(7) 0.0361(7) 0.0070(5) 0.0199(6) 0.0023(5)
C67 0.0430(8) 0.0432(9) 0.0665(11) -0.0149(8) 0.0242(8) -0.0043(7)
C68 0.0568(10) 0.0463(9) 0.0571(10) 0.0064(7) 0.0391(8) -0.0054(7)
C69 0.0380(7) 0.0381(7) 0.0373(7) 0.0032(6) 0.0214(6) 0.0056(6)
C70 0.0332(7) 0.0441(8) 0.0335(7) -0.0048(6) 0.0100(6) -0.0045(6)
C71 0.0331(7) 0.0322(7) 0.0317(6) 0.0046(5) 0.0129(5) 0.0085(5)
C72 0.0404(7) 0.0243(6) 0.0414(7) 0.0025(5) 0.0204(6) 0.0015(5)
C73 0.0359(7) 0.0310(7) 0.0547(9) -0.0078(6) 0.0103(7) -0.0049(6)
C74 0.0389(7) 0.0385(8) 0.0380(7) -0.0027(6) 0.0186(6) 0.0062(6)
C75 0.0253(6) 0.0429(8) 0.0506(8) 0.0098(6) 0.0132(6) 0.0020(6)
C76 0.0320(7) 0.0434(8) 0.0490(9) 0.0029(7) 0.0069(6) -0.0040(6)
C77 0.0475(8) 0.0394(8) 0.0364(7) 0.0032(6) 0.0242(6) 0.0005(6)
C78 0.0462(8) 0.0343(7) 0.0318(7) 0.0001(5) 0.0147(6) 0.0027(6)
O3 0.039(2) 0.046(2) 0.065(3) -0.0098(17) 0.0097(19) 0.0046(14)
C79 0.059(2) 0.059(2) 0.065(2) 0.0017(18) 0.0123(19) 0.0165(18)
C80 0.068(3) 0.049(2) 0.077(3) 0.008(2) 0.040(2) 0.000(2)
C81 0.0372(16) 0.0538(18) 0.0594(18) -0.0090(14) 0.0076(13) 0.0098(12)
C82 0.057(4) 0.043(4) 0.070(3) -0.017(3) 0.007(3) 0.019(3)
O3A 0.051(4) 0.033(3) 0.060(3) 0.007(3) 0.011(3) -0.006(3)
C79A 0.040(2) 0.049(2) 0.063(3) 0.008(2) 0.009(2) -0.0096(19)
C81A 0.037(2) 0.0300(19) 0.076(3) -0.0022(19) 0.0207(19) -0.0036(15)
C82A 0.028(4) 0.039(4) 0.087(6) 0.008(3) 0.022(4) -0.005(3)
C80A 0.092(8) 0.077(7) 0.055(4) -0.004(4) 0.025(5) -0.025(6)

loop_
_atom_type_symbol
_atom_type_description
_atom_type_scat_dispersion_real
_atom_type_scat_dispersion_imag
_atom_type_scat_source
C C 0.0181 0.0091 'International Tables Vol C Tables 4.2.6.8 and 6.1.1.4'
H H 0.0000 0.0000 'International Tables Vol C Tables 4.2.6.8 and 6.1.1.4'
Al Al 0.2130 0.2455 'International Tables Vol C Tables 4.2.6.8 and 6.1.1.4'
N N 0.0311 0.0180 'International Tables Vol C Tables 4.2.6.8 and 6.1.1.4'
Na Na 0.1353 0.1239 'International Tables Vol C Tables 4.2.6.8 and 6.1.1.4'
O O 0.0492 0.0322 'International Tables Vol C Tables 4.2.6.8 and 6.1.1.4'

loop_
_exptl_crystal_face_index_h
_exptl_crystal_face_index_k
_exptl_crystal_face_index_l
_exptl_crystal_face_perp_dist
0 0 -1 0.1036
1 -2 0 0.2123
-5 12 6 0.1451
0 0 1 0.1241
-14 -2 4 0.0950
14 -2 -4 0.1342
13 3 -3 0.1383
-6 12 4 0.1616
1 -13 -2 0.2316
6 0 9 0.1051
1 10 9 0.1080
-7 9 -4 0.1640
10 1 5 0.1053
10 -6 2 0.1384
0 2 1 0.1210
4 10 6 0.1185
-1 1 0 0.1577
14 2 -7 0.1321
2 13 0 0.1605
-10 -7 9 0.1603
-1 11 -7 0.1692
4 -2 -14 0.1111
-1 0 -1 0.0939
-12 -1 -2 0.0824
-9 6 12 0.1316
-13 -3 9 0.1219
2 0 12 0.1086
13 -2 -8 0.1399

loop_
_geom_angle_atom_site_label_1
_geom_angle_atom_site_label_2
_geom_angle_atom_site_label_3
_geom_angle
_geom_angle_site_symmetry_1
_geom_angle_site_symmetry_3
_geom_angle_publ_flag
N1 Al1 Na1 131.25(3) . . ?
N1 Al1 N2 95.97(4) . . ?
N2 Al1 Na1 131.70(3) . . ?
N3 Na1 Al1 111.99(3) . . ?
N4 Na1 Al1 130.47(3) . . ?
N4 Na1 N3 73.20(4) . . ?
O1 Na1 Al1 111.91(4) . . ?
O1 Na1 N3 124.28(5) . . ?
O1 Na1 N4 101.63(5) . . ?
O1A Na1 Al1 103.9(5) . . ?
O1A Na1 N3 130.3(4) . . ?
O1A Na1 N4 107.9(5) . . ?
C2 N1 Al1 127.52(8) . . ?
C2 N1 C6 115.03(9) . . ?
C6 N1 Al1 117.42(7) . . ?
C4 N2 Al1 126.22(8) . . ?
C4 N2 C18 116.68(9) . . ?
C18 N2 Al1 116.77(8) . . ?
C30 N3 Na1 98.70(8) . . ?
C30 N3 C32 109.84(12) . . ?
C31 N3 Na1 123.14(10) . . ?
C31 N3 C30 108.99(13) . . ?
C31 N3 C32 108.39(12) . . ?
C32 N3 Na1 107.08(8) . . ?
C33 N4 Na1 108.48(8) . . ?
C33 N4 C35 110.37(12) . . ?
C34 N4 Na1 113.74(9) . . ?
C34 N4 C33 109.46(12) . . ?
C34 N4 C35 108.01(12) . . ?
C35 N4 Na1 106.75(9) . . ?
H1A C1 H1B 120.0 . . ?
C2 C1 H1A 120.0 . . ?
C2 C1 H1B 120.0 . . ?
N1 C2 C3 119.21(10) . . ?
C1 C2 N1 122.15(10) . . ?
C1 C2 C3 118.63(11) . . ?
C2 C3 H3 115.4 . . ?
C4 C3 C2 129.18(11) . . ?
C4 C3 H3 115.4 . . ?
N2 C4 C5 119.78(11) . . ?
C3 C4 N2 121.88(10) . . ?
C3 C4 C5 118.34(11) . . ?
C4 C5 H5A 109.5 . . ?
C4 C5 H5B 109.5 . . ?
C4 C5 H5C 109.5 . . ?
H5A C5 H5B 109.5 . . ?
H5A C5 H5C 109.5 . . ?
H5B C5 H5C 109.5 . . ?
C7 C6 N1 119.75(10) . . ?
C7 C6 C11 120.21(10) . . ?
C11 C6 N1 120.03(10) . . ?
C6 C7 C12 121.82(10) . . ?
C8 C7 C6 118.82(11) . . ?
C8 C7 C12 119.35(10) . . ?
C7 C8 H8 119.3 . . ?
C9 C8 C7 121.32(11) . . ?
C9 C8 H8 119.3 . . ?
C8 C9 H9 120.2 . . ?
C8 C9 C10 119.60(11) . . ?
C10 C9 H9 120.2 . . ?
C9 C10 H10 119.5 . . ?
C9 C10 C11 121.08(12) . . ?
C11 C10 H10 119.5 . . ?
C6 C11 C15 121.65(10) . . ?
C10 C11 C6 118.91(11) . . ?
C10 C11 C15 119.44(11) . . ?
C7 C12 H12 107.7 . . ?
C7 C12 C13 111.12(10) . . ?
C7 C12 C14 111.99(10) . . ?
C13 C12 H12 107.7 . . ?
C13 C12 C14 110.39(10) . . ?
C14 C12 H12 107.7 . . ?
C12 C13 H13A 109.5 . . ?
C12 C13 H13B 109.5 . . ?
C12 C13 H13C 109.5 . . ?
H13A C13 H13B 109.5 . . ?
H13A C13 H13C 109.5 . . ?
H13B C13 H13C 109.5 . . ?
C12 C14 H14A 109.5 . . ?
C12 C14 H14B 109.5 . . ?
C12 C14 H14C 109.5 . . ?
H14A C14 H14B 109.5 . . ?
H14A C14 H14C 109.5 . . ?
H14B C14 H14C 109.5 . . ?
C11 C15 H15 107.8 . . ?
C11 C15 C16 110.73(11) . . ?
C11 C15 C17 111.97(11) . . ?
C16 C15 H15 107.8 . . ?
C17 C15 H15 107.8 . . ?
C17 C15 C16 110.57(11) . . ?
C15 C16 H16A 109.5 . . ?
C15 C16 H16B 109.5 . . ?
C15 C16 H16C 109.5 . . ?
H16A C16 H16B 109.5 . . ?
H16A C16 H16C 109.5 . . ?
H16B C16 H16C 109.5 . . ?
C15 C17 H17A 109.5 . . ?
C15 C17 H17B 109.5 . . ?
C15 C17 H17C 109.5 . . ?
H17A C17 H17B 109.5 . . ?
H17A C17 H17C 109.5 . . ?
H17B C17 H17C 109.5 . . ?
C19 C18 N2 120.25(11) . . ?
C19 C18 C23 120.42(11) . . ?
C23 C18 N2 119.30(11) . . ?
C18 C19 C20 118.18(13) . . ?
C18 C19 C24 121.75(12) . . ?
C20 C19 C24 120.07(13) . . ?
C19 C20 H20 119.4 . . ?
C21 C20 C19 121.23(14) . . ?
C21 C20 H20 119.4 . . ?
C20 C21 H21 120.0 . . ?
C22 C21 C20 120.09(13) . . ?
C22 C21 H21 120.0 . . ?
C21 C22 H22 119.5 . . ?
C21 C22 C23 120.98(14) . . ?
C23 C22 H22 119.5 . . ?
C18 C23 C27 121.81(11) . . ?
C22 C23 C18 119.01(13) . . ?
C22 C23 C27 119.17(13) . . ?
C19 C24 H24 107.8 . . ?
C19 C24 C25 111.80(15) . . ?
C19 C24 C26 111.77(14) . . ?
C25 C24 H24 107.8 . . ?
C26 C24 H24 107.8 . . ?
C26 C24 C25 109.75(13) . . ?
C24 C25 H25A 109.5 . . ?
C24 C25 H25B 109.5 . . ?
C24 C25 H25C 109.5 . . ?
H25A C25 H25B 109.5 . . ?
H25A C25 H25C 109.5 . . ?
H25B C25 H25C 109.5 . . ?
C24 C26 H26A 109.5 . . ?
C24 C26 H26B 109.5 . . ?
C24 C26 H26C 109.5 . . ?
H26A C26 H26B 109.5 . . ?
H26A C26 H26C 109.5 . . ?
H26B C26 H26C 109.5 . . ?
C23 C27 H27 107.8 . . ?
C23 C27 C28 112.36(13) . . ?
C23 C27 C29 110.34(13) . . ?
C28 C27 H27 107.8 . . ?
C28 C27 C29 110.50(13) . . ?
C29 C27 H27 107.8 . . ?
C27 C28 H28A 109.5 . . ?
C27 C28 H28B 109.5 . . ?
C27 C28 H28C 109.5 . . ?
H28A C28 H28B 109.5 . . ?
H28A C28 H28C 109.5 . . ?
H28B C28 H28C 109.5 . . ?
C27 C29 H29A 109.5 . . ?
C27 C29 H29B 109.5 . . ?
C27 C29 H29C 109.5 . . ?
H29A C29 H29B 109.5 . . ?
H29A C29 H29C 109.5 . . ?
H29B C29 H29C 109.5 . . ?
N3 C30 H30A 109.5 . . ?
N3 C30 H30B 109.5 . . ?
N3 C30 H30C 109.5 . . ?
H30A C30 H30B 109.5 . . ?
H30A C30 H30C 109.5 . . ?
H30B C30 H30C 109.5 . . ?
N3 C31 H31A 109.5 . . ?
N3 C31 H31B 109.5 . . ?
N3 C31 H31C 109.5 . . ?
H31A C31 H31B 109.5 . . ?
H31A C31 H31C 109.5 . . ?
H31B C31 H31C 109.5 . . ?
N3 C32 H32A 108.8 . . ?
N3 C32 H32B 108.8 . . ?
N3 C32 C33 113.63(12) . . ?
H32A C32 H32B 107.7 . . ?
C33 C32 H32A 108.8 . . ?
C33 C32 H32B 108.8 . . ?
N4 C33 C32 114.06(12) . . ?
N4 C33 H33A 108.7 . . ?
N4 C33 H33B 108.7 . . ?
C32 C33 H33A 108.7 . . ?
C32 C33 H33B 108.7 . . ?
H33A C33 H33B 107.6 . . ?
N4 C34 H34A 109.5 . . ?
N4 C34 H34B 109.5 . . ?
N4 C34 H34C 109.5 . . ?
H34A C34 H34B 109.5 . . ?
H34A C34 H34C 109.5 . . ?
H34B C34 H34C 109.5 . . ?
N4 C35 H35A 109.5 . . ?
N4 C35 H35B 109.5 . . ?
N4 C35 H35C 109.5 . . ?
H35A C35 H35B 109.5 . . ?
H35A C35 H35C 109.5 . . ?
H35B C35 H35C 109.5 . . ?
C36 O1 Na1 127.43(12) . . ?
C38 O1 Na1 122.67(17) . . ?
C38 O1 C36 109.3(2) . . ?
O1 C36 H36A 109.8 . . ?
O1 C36 H36B 109.8 . . ?
O1 C36 C37 109.19(16) . . ?
H36A C36 H36B 108.3 . . ?
C37 C36 H36A 109.8 . . ?
C37 C36 H36B 109.8 . . ?
C36 C37 H37A 109.5 . . ?
C36 C37 H37B 109.5 . . ?
C36 C37 H37C 109.5 . . ?
H37A C37 H37B 109.5 . . ?
H37A C37 H37C 109.5 . . ?
H37B C37 H37C 109.5 . . ?
O1 C38 H38A 109.9 . . ?
O1 C38 H38B 109.9 . . ?
O1 C38 C39 108.9(3) . . ?
H38A C38 H38B 108.3 . . ?
C39 C38 H38A 109.9 . . ?
C39 C38 H38B 109.9 . . ?
C38 C39 H39A 109.5 . . ?
C38 C39 H39B 109.5 . . ?
C38 C39 H39C 109.5 . . ?
H39A C39 H39B 109.5 . . ?
H39A C39 H39C 109.5 . . ?
H39B C39 H39C 109.5 . . ?
C38A O1A Na1 124.5(17) . . ?
C38A O1A C36A 125.1(19) . . ?
C36A O1A Na1 109.9(10) . . ?
O1A C38A H38C 108.5 . . ?
O1A C38A H38D 108.5 . . ?
O1A C38A C39A 115.3(16) . . ?
H38C C38A H38D 107.5 . . ?
C39A C38A H38C 108.5 . . ?
C39A C38A H38D 108.5 . . ?
O1A C36A H36C 109.2 . . ?
O1A C36A H36D 109.2 . . ?
O1A C36A C37A 112.1(11) . . ?
H36C C36A H36D 107.9 . . ?
C37A C36A H36C 109.2 . . ?
C37A C36A H36D 109.2 . . ?
C38A C39A H39D 109.5 . . ?
C38A C39A H39E 109.5 . . ?
C38A C39A H39F 109.5 . . ?
H39D C39A H39E 109.5 . . ?
H39D C39A H39F 109.5 . . ?
H39E C39A H39F 109.5 . . ?
C36A C37A H37D 109.5 . . ?
C36A C37A H37E 109.5 . . ?
C36A C37A H37F 109.5 . . ?
H37D C37A H37E 109.5 . . ?
H37D C37A H37F 109.5 . . ?
H37E C37A H37F 109.5 . . ?
N5 Al2 Na2 132.44(3) . . ?
N5 Al2 N6 96.47(4) . . ?
N6 Al2 Na2 130.66(3) . . ?
O2 Na2 Al2 112.34(3) . . ?
O2 Na2 N7 115.19(4) . . ?
O2 Na2 N8 102.37(4) . . ?
N7 Na2 Al2 115.43(3) . . ?
N7 Na2 N8 74.49(4) . . ?
N8 Na2 Al2 132.25(3) . . ?
C75 O2 Na2 122.62(8) . . ?
C77 O2 Na2 123.73(8) . . ?
C77 O2 C75 113.51(11) . . ?
C41 N5 Al2 126.29(8) . . ?
C41 N5 C45 115.86(9) . . ?
C45 N5 Al2 117.79(7) . . ?
C43 N6 Al2 126.31(8) . . ?
C43 N6 C57 116.55(9) . . ?
C57 N6 Al2 117.06(7) . . ?
C69 N7 Na2 101.75(8) . . ?
C69 N7 C71 110.46(10) . . ?
C70 N7 Na2 117.92(8) . . ?
C70 N7 C69 108.91(11) . . ?
C70 N7 C71 109.54(10) . . ?
C71 N7 Na2 107.96(7) . . ?
C72 N8 Na2 105.25(7) . . ?
C73 N8 Na2 117.24(8) . . ?
C73 N8 C72 108.92(11) . . ?
C74 N8 Na2 105.97(8) . . ?
C74 N8 C72 110.67(10) . . ?
C74 N8 C73 108.69(11) . . ?
H40C C40 H40D 109.5 . . ?
H40C C40 H40E 109.5 . . ?
H40D C40 H40E 109.5 . . ?
H40A C40 H40B 120.0 . . ?
C41 C40 H40C 109.5 . . ?
C41 C40 H40D 109.5 . . ?
C41 C40 H40E 109.5 . . ?
C41 C40 H40A 120.0 . . ?
C41 C40 H40B 120.0 . . ?
N5 C41 C40 121.12(10) . . ?
N5 C41 C42 120.18(10) . . ?
C42 C41 C40 118.70(10) . . ?
C41 C42 H42 115.2 . . ?
C43 C42 C41 129.63(11) . . ?
C43 C42 H42 115.2 . . ?
N6 C43 C42 120.68(10) . . ?
N6 C43 C44 120.32(10) . . ?
C42 C43 C44 119.00(10) . . ?
C43 C44 H44A 109.5 . . ?
C43 C44 H44B 109.5 . . ?
C43 C44 H44C 109.5 . . ?
C43 C44 H44D 120.0 . . ?
C43 C44 H44E 120.0 . . ?
H44A C44 H44B 109.5 . . ?
H44A C44 H44C 109.5 . . ?
H44B C44 H44C 109.5 . . ?
H44D C44 H44E 120.0 . . ?
C46 C45 N5 119.60(10) . . ?
C50 C45 N5 120.30(10) . . ?
C50 C45 C46 120.10(10) . . ?
C45 C46 C51 121.15(10) . . ?
C47 C46 C45 118.72(11) . . ?
C47 C46 C51 120.11(11) . . ?
C46 C47 H47 119.4 . . ?
C48 C47 C46 121.27(11) . . ?
C48 C47 H47 119.4 . . ?
C47 C48 H48 120.1 . . ?
C49 C48 C47 119.83(11) . . ?
C49 C48 H48 120.1 . . ?
C48 C49 H49 119.5 . . ?
C48 C49 C50 120.99(12) . . ?
C50 C49 H49 119.5 . . ?
C45 C50 C54 121.72(10) . . ?
C49 C50 C45 119.06(11) . . ?
C49 C50 C54 119.23(11) . . ?
C46 C51 H51 107.8 . . ?
C46 C51 C52 110.28(10) . . ?
C46 C51 C53 112.85(11) . . ?
C52 C51 H51 107.8 . . ?
C53 C51 H51 107.8 . . ?
C53 C51 C52 110.14(11) . . ?
C51 C52 H52A 109.5 . . ?
C51 C52 H52B 109.5 . . ?
C51 C52 H52C 109.5 . . ?
H52A C52 H52B 109.5 . . ?
H52A C52 H52C 109.5 . . ?
H52B C52 H52C 109.5 . . ?
C51 C53 H53A 109.5 . . ?
C51 C53 H53B 109.5 . . ?
C51 C53 H53C 109.5 . . ?
H53A C53 H53B 109.5 . . ?
H53A C53 H53C 109.5 . . ?
H53B C53 H53C 109.5 . . ?
C50 C54 H54 107.7 . . ?
C50 C54 C55 110.66(10) . . ?
C50 C54 C56 111.64(11) . . ?
C55 C54 H54 107.7 . . ?
C56 C54 H54 107.7 . . ?
C56 C54 C55 111.37(11) . . ?
C54 C55 H55A 109.5 . . ?
C54 C55 H55B 109.5 . . ?
C54 C55 H55C 109.5 . . ?
H55A C55 H55B 109.5 . . ?
H55A C55 H55C 109.5 . . ?
H55B C55 H55C 109.5 . . ?
C54 C56 H56A 109.5 . . ?
C54 C56 H56B 109.5 . . ?
C54 C56 H56C 109.5 . . ?
H56A C56 H56B 109.5 . . ?
H56A C56 H56C 109.5 . . ?
H56B C56 H56C 109.5 . . ?
C58 C57 N6 119.71(10) . . ?
C58 C57 C62 120.31(11) . . ?
C62 C57 N6 119.98(11) . . ?
C57 C58 C63 121.78(11) . . ?
C59 C58 C57 118.91(12) . . ?
C59 C58 C63 119.32(12) . . ?
C58 C59 H59 119.5 . . ?
C60 C59 C58 121.01(13) . . ?
C60 C59 H59 119.5 . . ?
C59 C60 H60 120.1 . . ?
C59 C60 C61 119.87(12) . . ?
C61 C60 H60 120.1 . . ?
C60 C61 H61 119.5 . . ?
C60 C61 C62 121.08(12) . . ?
C62 C61 H61 119.5 . . ?
C57 C62 C66 121.21(11) . . ?
C61 C62 C57 118.79(12) . . ?
C61 C62 C66 119.99(11) . . ?
C58 C63 H63 107.6 . . ?
C58 C63 C64 111.31(12) . . ?
C58 C63 C65 111.74(12) . . ?
C64 C63 H63 107.6 . . ?
C64 C63 C65 110.78(12) . . ?
C65 C63 H63 107.6 . . ?
C63 C64 H64A 109.5 . . ?
C63 C64 H64B 109.5 . . ?
C63 C64 H64C 109.5 . . ?
H64A C64 H64B 109.5 . . ?
H64A C64 H64C 109.5 . . ?
H64B C64 H64C 109.5 . . ?
C63 C65 H65A 109.5 . . ?
C63 C65 H65B 109.5 . . ?
C63 C65 H65C 109.5 . . ?
H65A C65 H65B 109.5 . . ?
H65A C65 H65C 109.5 . . ?
H65B C65 H65C 109.5 . . ?
C62 C66 H66 107.6 . . ?
C62 C66 C67 111.13(11) . . ?
C62 C66 C68 112.23(12) . . ?
C67 C66 H66 107.6 . . ?
C67 C66 C68 110.43(13) . . ?
C68 C66 H66 107.6 . . ?
C66 C67 H67A 109.5 . . ?
C66 C67 H67B 109.5 . . ?
C66 C67 H67C 109.5 . . ?
H67A C67 H67B 109.5 . . ?
H67A C67 H67C 109.5 . . ?
H67B C67 H67C 109.5 . . ?
C66 C68 H68A 109.5 . . ?
C66 C68 H68B 109.5 . . ?
C66 C68 H68C 109.5 . . ?
H68A C68 H68B 109.5 . . ?
H68A C68 H68C 109.5 . . ?
H68B C68 H68C 109.5 . . ?
N7 C69 H69A 109.5 . . ?
N7 C69 H69B 109.5 . . ?
N7 C69 H69C 109.5 . . ?
H69A C69 H69B 109.5 . . ?
H69A C69 H69C 109.5 . . ?
H69B C69 H69C 109.5 . . ?
N7 C70 H70A 109.5 . . ?
N7 C70 H70B 109.5 . . ?
N7 C70 H70C 109.5 . . ?
H70A C70 H70B 109.5 . . ?
H70A C70 H70C 109.5 . . ?
H70B C70 H70C 109.5 . . ?
N7 C71 H71A 108.8 . . ?
N7 C71 H71B 108.8 . . ?
N7 C71 C72 113.60(11) . . ?
H71A C71 H71B 107.7 . . ?
C72 C71 H71A 108.8 . . ?
C72 C71 H71B 108.8 . . ?
N8 C72 C71 114.18(11) . . ?
N8 C72 H72A 108.7 . . ?
N8 C72 H72B 108.7 . . ?
C71 C72 H72A 108.7 . . ?
C71 C72 H72B 108.7 . . ?
H72A C72 H72B 107.6 . . ?
N8 C73 H73A 109.5 . . ?
N8 C73 H73B 109.5 . . ?
N8 C73 H73C 109.5 . . ?
H73A C73 H73B 109.5 . . ?
H73A C73 H73C 109.5 . . ?
H73B C73 H73C 109.5 . . ?
N8 C74 H74A 109.5 . . ?
N8 C74 H74B 109.5 . . ?
N8 C74 H74C 109.5 . . ?
H74A C74 H74B 109.5 . . ?
H74A C74 H74C 109.5 . . ?
H74B C74 H74C 109.5 . . ?
O2 C75 H75A 109.0 . . ?
O2 C75 H75B 109.0 . . ?
O2 C75 C76 112.84(11) . . ?
H75A C75 H75B 107.8 . . ?
C76 C75 H75A 109.0 . . ?
C76 C75 H75B 109.0 . . ?
C75 C76 H76A 109.5 . . ?
C75 C76 H76B 109.5 . . ?
C75 C76 H76C 109.5 . . ?
H76A C76 H76B 109.5 . . ?
H76A C76 H76C 109.5 . . ?
H76B C76 H76C 109.5 . . ?
O2 C77 H77A 109.9 . . ?
O2 C77 H77B 109.9 . . ?
O2 C77 C78 108.88(11) . . ?
H77A C77 H77B 108.3 . . ?
C78 C77 H77A 109.9 . . ?
C78 C77 H77B 109.9 . . ?
C77 C78 H78A 109.5 . . ?
C77 C78 H78B 109.5 . . ?
C77 C78 H78C 109.5 . . ?
H78A C78 H78B 109.5 . . ?
H78A C78 H78C 109.5 . . ?
H78B C78 H78C 109.5 . . ?
C79 O3 C81 114.1(7) . . ?
O3 C79 H79A 109.5 . . ?
O3 C79 H79B 109.5 . . ?
O3 C79 C80 110.9(6) . . ?
H79A C79 H79B 108.1 . . ?
C80 C79 H79A 109.5 . . ?
C80 C79 H79B 109.5 . . ?
C79 C80 H80A 109.5 . . ?
C79 C80 H80B 109.5 . . ?
C79 C80 H80C 109.5 . . ?
H80A C80 H80B 109.5 . . ?
H80A C80 H80C 109.5 . . ?
H80B C80 H80C 109.5 . . ?
O3 C81 H81A 109.8 . . ?
O3 C81 H81B 109.8 . . ?
O3 C81 C82 109.2(6) . . ?
H81A C81 H81B 108.3 . . ?
C82 C81 H81A 109.8 . . ?
C82 C81 H81B 109.8 . . ?
C81 C82 H82A 109.5 . . ?
C81 C82 H82B 109.5 . . ?
C81 C82 H82C 109.5 . . ?
H82A C82 H82B 109.5 . . ?
H82A C82 H82C 109.5 . . ?
H82B C82 H82C 109.5 . . ?
C79A O3A C81A 112.5(8) . . ?
O3A C79A H79C 110.3 . . ?
O3A C79A H79D 110.3 . . ?
O3A C79A C80A 107.3(8) . . ?
H79C C79A H79D 108.5 . . ?
C80A C79A H79C 110.3 . . ?
C80A C79A H79D 110.3 . . ?
O3A C81A H81C 110.4 . . ?
O3A C81A H81D 110.4 . . ?
O3A C81A C82A 106.7(8) . . ?
H81C C81A H81D 108.6 . . ?
C82A C81A H81C 110.4 . . ?
C82A C81A H81D 110.4 . . ?
C81A C82A H82D 109.5 . . ?
C81A C82A H82E 109.5 . . ?
C81A C82A H82F 109.5 . . ?
H82D C82A H82E 109.5 . . ?
H82D C82A H82F 109.5 . . ?
H82E C82A H82F 109.5 . . ?
C79A C80A H80D 109.5 . . ?
C79A C80A H80E 109.5 . . ?
C79A C80A H80F 109.5 . . ?
H80D C80A H80E 109.5 . . ?
H80D C80A H80F 109.5 . . ?
H80E C80A H80F 109.5 . . ?

loop_
_geom_bond_atom_site_label_1
_geom_bond_atom_site_label_2
_geom_bond_distance
_geom_bond_site_symmetry_2
_geom_bond_publ_flag
Al1 Na1 3.1149(6) . ?
Al1 N1 1.8722(10) . ?
Al1 N2 1.8772(10) . ?
Na1 N3 2.5650(12) . ?
Na1 N4 2.4845(12) . ?
Na1 O1 2.3953(17) . ?
Na1 O1A 2.347(16) . ?
N1 C2 1.3961(14) . ?
N1 C6 1.4345(14) . ?
N2 C4 1.3883(15) . ?
N2 C18 1.4323(15) . ?
N3 C30 1.4635(19) . ?
N3 C31 1.4597(19) . ?
N3 C32 1.4779(18) . ?
N4 C33 1.4649(19) . ?
N4 C34 1.4615(19) . ?
N4 C35 1.4757(18) . ?
C1 H1A 0.9500 . ?
C1 H1B 0.9500 . ?
C1 C2 1.3887(17) . ?
C2 C3 1.4308(16) . ?
C3 H3 0.9500 . ?
C3 C4 1.3772(17) . ?
C4 C5 1.4783(16) . ?
C5 H5A 0.9800 . ?
C5 H5B 0.9800 . ?
C5 H5C 0.9800 . ?
C6 C7 1.4053(16) . ?
C6 C11 1.4056(16) . ?
C7 C8 1.3961(16) . ?
C7 C12 1.5195(16) . ?
C8 H8 0.9500 . ?
C8 C9 1.3805(18) . ?
C9 H9 0.9500 . ?
C9 C10 1.3824(18) . ?
C10 H10 0.9500 . ?
C10 C11 1.3978(17) . ?
C11 C15 1.5177(17) . ?
C12 H12 1.0000 . ?
C12 C13 1.5314(18) . ?
C12 C14 1.5321(17) . ?
C13 H13A 0.9800 . ?
C13 H13B 0.9800 . ?
C13 H13C 0.9800 . ?
C14 H14A 0.9800 . ?
C14 H14B 0.9800 . ?
C14 H14C 0.9800 . ?
C15 H15 1.0000 . ?
C15 C16 1.531(2) . ?
C15 C17 1.5278(19) . ?
C16 H16A 0.9800 . ?
C16 H16B 0.9800 . ?
C16 H16C 0.9800 . ?
C17 H17A 0.9800 . ?
C17 H17B 0.9800 . ?
C17 H17C 0.9800 . ?
C18 C19 1.4042(18) . ?
C18 C23 1.4076(18) . ?
C19 C20 1.404(2) . ?
C19 C24 1.513(2) . ?
C20 H20 0.9500 . ?
C20 C21 1.378(2) . ?
C21 H21 0.9500 . ?
C21 C22 1.373(2) . ?
C22 H22 0.9500 . ?
C22 C23 1.3935(18) . ?
C23 C27 1.518(2) . ?
C24 H24 1.0000 . ?
C24 C25 1.533(2) . ?
C24 C26 1.522(2) . ?
C25 H25A 0.9800 . ?
C25 H25B 0.9800 . ?
C25 H25C 0.9800 . ?
C26 H26A 0.9800 . ?
C26 H26B 0.9800 . ?
C26 H26C 0.9800 . ?
C27 H27 1.0000 . ?
C27 C28 1.532(2) . ?
C27 C29 1.533(2) . ?
C28 H28A 0.9800 . ?
C28 H28B 0.9800 . ?
C28 H28C 0.9800 . ?
C29 H29A 0.9800 . ?
C29 H29B 0.9800 . ?
C29 H29C 0.9800 . ?
C30 H30A 0.9800 . ?
C30 H30B 0.9800 . ?
C30 H30C 0.9800 . ?
C31 H31A 0.9800 . ?
C31 H31B 0.9800 . ?
C31 H31C 0.9800 . ?
C32 H32A 0.9900 . ?
C32 H32B 0.9900 . ?
C32 C33 1.517(2) . ?
C33 H33A 0.9900 . ?
C33 H33B 0.9900 . ?
C34 H34A 0.9800 . ?
C34 H34B 0.9800 . ?
C34 H34C 0.9800 . ?
C35 H35A 0.9800 . ?
C35 H35B 0.9800 . ?
C35 H35C 0.9800 . ?
O1 C36 1.436(2) . ?
O1 C38 1.429(3) . ?
C36 H36A 0.9900 . ?
C36 H36B 0.9900 . ?
C36 C37 1.480(3) . ?
C37 H37A 0.9800 . ?
C37 H37B 0.9800 . ?
C37 H37C 0.9800 . ?
C38 H38A 0.9900 . ?
C38 H38B 0.9900 . ?
C38 C39 1.463(4) . ?
C39 H39A 0.9800 . ?
C39 H39B 0.9800 . ?
C39 H39C 0.9800 . ?
O1A C38A 1.417(16) . ?
O1A C36A 1.436(13) . ?
C38A H38C 0.9900 . ?
C38A H38D 0.9900 . ?
C38A C39A 1.479(16) . ?
C36A H36C 0.9900 . ?
C36A H36D 0.9900 . ?
C36A C37A 1.490(13) . ?
C39A H39D 0.9800 . ?
C39A H39E 0.9800 . ?
C39A H39F 0.9800 . ?
C37A H37D 0.9800 . ?
C37A H37E 0.9800 . ?
C37A H37F 0.9800 . ?
Al2 Na2 3.0865(5) . ?
Al2 N5 1.8775(10) . ?
Al2 N6 1.8777(10) . ?
Na2 O2 2.3307(10) . ?
Na2 N7 2.4924(11) . ?
Na2 N8 2.4988(11) . ?
O2 C75 1.4451(17) . ?
O2 C77 1.4209(17) . ?
N5 C41 1.3924(14) . ?
N5 C45 1.4357(14) . ?
N6 C43 1.3918(14) . ?
N6 C57 1.4343(14) . ?
N7 C69 1.4658(16) . ?
N7 C70 1.4637(17) . ?
N7 C71 1.4716(16) . ?
N8 C72 1.4722(17) . ?
N8 C73 1.4678(17) . ?
N8 C74 1.4629(17) . ?
C40 H40C 0.9800 . ?
C40 H40D 0.9800 . ?
C40 H40E 0.9800 . ?
C40 H40A 0.9500 . ?
C40 H40B 0.9500 . ?
C40 C41 1.4217(16) . ?
C41 C42 1.4132(16) . ?
C42 H42 0.9500 . ?
C42 C43 1.3964(16) . ?
C43 C44 1.4447(16) . ?
C44 H44A 0.9800 . ?
C44 H44B 0.9800 . ?
C44 H44C 0.9800 . ?
C44 H44D 0.9500 . ?
C44 H44E 0.9500 . ?
C45 C46 1.4117(16) . ?
C45 C50 1.4046(16) . ?
C46 C47 1.3957(16) . ?
C46 C51 1.5166(17) . ?
C47 H47 0.9500 . ?
C47 C48 1.3806(19) . ?
C48 H48 0.9500 . ?
C48 C49 1.3805(19) . ?
C49 H49 0.9500 . ?
C49 C50 1.3982(17) . ?
C50 C54 1.5187(17) . ?
C51 H51 1.0000 . ?
C51 C52 1.5307(18) . ?
C51 C53 1.5277(18) . ?
C52 H52A 0.9800 . ?
C52 H52B 0.9800 . ?
C52 H52C 0.9800 . ?
C53 H53A 0.9800 . ?
C53 H53B 0.9800 . ?
C53 H53C 0.9800 . ?
C54 H54 1.0000 . ?
C54 C55 1.5318(19) . ?
C54 C56 1.5252(18) . ?
C55 H55A 0.9800 . ?
C55 H55B 0.9800 . ?
C55 H55C 0.9800 . ?
C56 H56A 0.9800 . ?
C56 H56B 0.9800 . ?
C56 H56C 0.9800 . ?
C57 C58 1.4057(18) . ?
C57 C62 1.4063(17) . ?
C58 C59 1.3987(17) . ?
C58 C63 1.5151(18) . ?
C59 H59 0.9500 . ?
C59 C60 1.380(2) . ?
C60 H60 0.9500 . ?
C60 C61 1.383(2) . ?
C61 H61 0.9500 . ?
C61 C62 1.3979(18) . ?
C62 C66 1.5176(19) . ?
C63 H63 1.0000 . ?
C63 C64 1.530(2) . ?
C63 C65 1.530(2) . ?
C64 H64A 0.9800 . ?
C64 H64B 0.9800 . ?
C64 H64C 0.9800 . ?
C65 H65A 0.9800 . ?
C65 H65B 0.9800 . ?
C65 H65C 0.9800 . ?
C66 H66 1.0000 . ?
C66 C67 1.522(2) . ?
C66 C68 1.5251(18) . ?
C67 H67A 0.9800 . ?
C67 H67B 0.9800 . ?
C67 H67C 0.9800 . ?
C68 H68A 0.9800 . ?
C68 H68B 0.9800 . ?
C68 H68C 0.9800 . ?
C69 H69A 0.9800 . ?
C69 H69B 0.9800 . ?
C69 H69C 0.9800 . ?
C70 H70A 0.9800 . ?
C70 H70B 0.9800 . ?
C70 H70C 0.9800 . ?
C71 H71A 0.9900 . ?
C71 H71B 0.9900 . ?
C71 C72 1.5140(19) . ?
C72 H72A 0.9900 . ?
C72 H72B 0.9900 . ?
C73 H73A 0.9800 . ?
C73 H73B 0.9800 . ?
C73 H73C 0.9800 . ?
C74 H74A 0.9800 . ?
C74 H74B 0.9800 . ?
C74 H74C 0.9800 . ?
C75 H75A 0.9900 . ?
C75 H75B 0.9900 . ?
C75 C76 1.498(2) . ?
C76 H76A 0.9800 . ?
C76 H76B 0.9800 . ?
C76 H76C 0.9800 . ?
C77 H77A 0.9900 . ?
C77 H77B 0.9900 . ?
C77 C78 1.502(2) . ?
C78 H78A 0.9800 . ?
C78 H78B 0.9800 . ?
C78 H78C 0.9800 . ?
O3 C79 1.407(8) . ?
O3 C81 1.410(9) . ?
C79 H79A 0.9900 . ?
C79 H79B 0.9900 . ?
C79 C80 1.503(6) . ?
C80 H80A 0.9800 . ?
C80 H80B 0.9800 . ?
C80 H80C 0.9800 . ?
C81 H81A 0.9900 . ?
C81 H81B 0.9900 . ?
C81 C82 1.505(8) . ?
C82 H82A 0.9800 . ?
C82 H82B 0.9800 . ?
C82 H82C 0.9800 . ?
O3A C79A 1.413(10) . ?
O3A C81A 1.428(11) . ?
C79A H79C 0.9900 . ?
C79A H79D 0.9900 . ?
C79A C80A 1.485(10) . ?
C81A H81C 0.9900 . ?
C81A H81D 0.9900 . ?
C81A C82A 1.489(10) . ?
C82A H82D 0.9800 . ?
C82A H82E 0.9800 . ?
C82A H82F 0.9800 . ?
C80A H80D 0.9800 . ?
C80A H80E 0.9800 . ?
C80A H80F 0.9800 . ?

loop_
_geom_torsion_atom_site_label_1
_geom_torsion_atom_site_label_2
_geom_torsion_atom_site_label_3
_geom_torsion_atom_site_label_4
_geom_torsion
_geom_torsion_site_symmetry_1
_geom_torsion_site_symmetry_2
_geom_torsion_site_symmetry_3
_geom_torsion_site_symmetry_4
_geom_torsion_publ_flag
Al1 N1 C2 C1 178.73(9) . . . . ?
Al1 N1 C2 C3 -0.95(15) . . . . ?
Al1 N1 C6 C7 93.05(11) . . . . ?
Al1 N1 C6 C11 -87.14(12) . . . . ?
Al1 N2 C4 C3 -0.06(16) . . . . ?
Al1 N2 C4 C5 -179.42(9) . . . . ?
Al1 N2 C18 C19 -84.81(13) . . . . ?
Al1 N2 C18 C23 93.35(12) . . . . ?
Na1 Al1 N1 C2 -168.12(7) . . . . ?
Na1 Al1 N1 C6 10.02(10) . . . . ?
Na1 Al1 N2 C4 168.56(8) . . . . ?
Na1 Al1 N2 C18 -4.54(11) . . . . ?
Na1 N3 C32 C33 37.88(14) . . . . ?
Na1 N4 C33 C32 43.65(14) . . . . ?
Na1 O1 C36 C37 8.0(2) . . . . ?
Na1 O1 C38 C39 -7.9(3) . . . . ?
Na1 O1A C38A C39A 71(3) . . . . ?
Na1 O1A C36A C37A 108.7(13) . . . . ?
N1 Al1 N2 C4 -0.33(10) . . . . ?
N1 Al1 N2 C18 -173.43(9) . . . . ?
N1 C2 C3 C4 0.39(18) . . . . ?
N1 C6 C7 C8 -178.12(10) . . . . ?
N1 C6 C7 C12 2.37(16) . . . . ?
N1 C6 C11 C10 177.44(11) . . . . ?
N1 C6 C11 C15 -2.15(17) . . . . ?
N2 Al1 N1 C2 0.84(10) . . . . ?
N2 Al1 N1 C6 178.98(8) . . . . ?
N2 C18 C19 C20 -178.55(12) . . . . ?
N2 C18 C19 C24 1.34(19) . . . . ?
N2 C18 C23 C22 179.95(12) . . . . ?
N2 C18 C23 C27 -1.03(19) . . . . ?
N3 C32 C33 N4 -58.68(17) . . . . ?
C1 C2 C3 C4 -179.30(12) . . . . ?
C2 N1 C6 C7 -88.57(13) . . . . ?
C2 N1 C6 C11 91.23(13) . . . . ?
C2 C3 C4 N2 0.12(19) . . . . ?
C2 C3 C4 C5 179.50(12) . . . . ?
C4 N2 C18 C19 101.41(14) . . . . ?
C4 N2 C18 C23 -80.42(14) . . . . ?
C6 N1 C2 C1 0.55(16) . . . . ?
C6 N1 C2 C3 -179.13(10) . . . . ?
C6 C7 C8 C9 -0.29(18) . . . . ?
C6 C7 C12 C13 -104.17(13) . . . . ?
C6 C7 C12 C14 131.86(12) . . . . ?
C6 C11 C15 C16 105.61(14) . . . . ?
C6 C11 C15 C17 -130.49(12) . . . . ?
C7 C6 C11 C10 -2.75(17) . . . . ?
C7 C6 C11 C15 177.66(11) . . . . ?
C7 C8 C9 C10 -0.79(19) . . . . ?
C8 C7 C12 C13 76.32(14) . . . . ?
C8 C7 C12 C14 -47.65(15) . . . . ?
C8 C9 C10 C11 0.1(2) . . . . ?
C9 C10 C11 C6 1.68(19) . . . . ?
C9 C10 C11 C15 -178.73(12) . . . . ?
C10 C11 C15 C16 -73.98(15) . . . . ?
C10 C11 C15 C17 49.93(16) . . . . ?
C11 C6 C7 C8 2.07(17) . . . . ?
C11 C6 C7 C12 -177.44(11) . . . . ?
C12 C7 C8 C9 179.24(11) . . . . ?
C18 N2 C4 C3 173.05(11) . . . . ?
C18 N2 C4 C5 -6.32(16) . . . . ?
C18 C19 C20 C21 -2.1(2) . . . . ?
C18 C19 C24 C25 139.29(15) . . . . ?
C18 C19 C24 C26 -97.22(16) . . . . ?
C18 C23 C27 C28 127.81(14) . . . . ?
C18 C23 C27 C29 -108.39(15) . . . . ?
C19 C18 C23 C22 -1.89(19) . . . . ?
C19 C18 C23 C27 177.13(13) . . . . ?
C19 C20 C21 C22 -0.5(2) . . . . ?
C20 C19 C24 C25 -40.8(2) . . . . ?
C20 C19 C24 C26 82.66(18) . . . . ?
C20 C21 C22 C23 2.0(2) . . . . ?
C21 C22 C23 C18 -0.8(2) . . . . ?
C21 C22 C23 C27 -179.88(14) . . . . ?
C22 C23 C27 C28 -53.18(18) . . . . ?
C22 C23 C27 C29 70.63(17) . . . . ?
C23 C18 C19 C20 3.3(2) . . . . ?
C23 C18 C19 C24 -176.80(13) . . . . ?
C24 C19 C20 C21 177.98(15) . . . . ?
C30 N3 C32 C33 -68.33(16) . . . . ?
C31 N3 C32 C33 172.69(13) . . . . ?
C34 N4 C33 C32 168.28(13) . . . . ?
C35 N4 C33 C32 -72.98(15) . . . . ?
C36 O1 C38 C39 -179.7(2) . . . . ?
C38 O1 C36 C37 179.3(2) . . . . ?
C38A O1A C36A C37A -63(2) . . . . ?
C36A O1A C38A C39A -118(3) . . . . ?
Al2 N5 C41 C40 -173.07(9) . . . . ?
Al2 N5 C41 C42 7.64(15) . . . . ?
Al2 N5 C45 C46 -96.15(11) . . . . ?
Al2 N5 C45 C50 83.32(11) . . . . ?
Al2 N6 C43 C42 3.55(16) . . . . ?
Al2 N6 C43 C44 -176.25(9) . . . . ?
Al2 N6 C57 C58 82.80(12) . . . . ?
Al2 N6 C57 C62 -95.99(11) . . . . ?
Na2 Al2 N5 C41 -179.11(7) . . . . ?
Na2 Al2 N5 C45 3.93(10) . . . . ?
Na2 Al2 N6 C43 173.70(8) . . . . ?
Na2 Al2 N6 C57 -2.74(10) . . . . ?
Na2 O2 C75 C76 -105.96(13) . . . . ?
Na2 O2 C77 C78 7.37(15) . . . . ?
Na2 N7 C71 C72 -36.32(12) . . . . ?
Na2 N8 C72 C71 -45.82(12) . . . . ?
N5 Al2 N6 C43 0.63(10) . . . . ?
N5 Al2 N6 C57 -175.81(8) . . . . ?
N5 C41 C42 C43 -2.32(19) . . . . ?
N5 C45 C46 C47 177.84(10) . . . . ?
N5 C45 C46 C51 -0.63(16) . . . . ?
N5 C45 C50 C49 -177.82(10) . . . . ?
N5 C45 C50 C54 1.93(17) . . . . ?
N6 Al2 N5 C41 -6.24(10) . . . . ?
N6 Al2 N5 C45 176.80(8) . . . . ?
N6 C57 C58 C59 -176.79(11) . . . . ?
N6 C57 C58 C63 3.33(17) . . . . ?
N6 C57 C62 C61 177.01(10) . . . . ?
N6 C57 C62 C66 -2.27(17) . . . . ?
N7 C71 C72 N8 59.81(15) . . . . ?
C40 C41 C42 C43 178.37(12) . . . . ?
C41 N5 C45 C46 86.58(12) . . . . ?
C41 N5 C45 C50 -93.96(13) . . . . ?
C41 C42 C43 N6 -3.45(19) . . . . ?
C41 C42 C43 C44 176.34(12) . . . . ?
C43 N6 C57 C58 -93.99(13) . . . . ?
C43 N6 C57 C62 87.22(13) . . . . ?
C45 N5 C41 C40 3.94(16) . . . . ?
C45 N5 C41 C42 -175.35(10) . . . . ?
C45 C46 C47 C48 0.63(18) . . . . ?
C45 C46 C51 C52 95.97(13) . . . . ?
C45 C46 C51 C53 -140.39(11) . . . . ?
C45 C50 C54 C55 -110.66(13) . . . . ?
C45 C50 C54 C56 124.69(12) . . . . ?
C46 C45 C50 C49 1.65(17) . . . . ?
C46 C45 C50 C54 -178.60(10) . . . . ?
C46 C47 C48 C49 0.36(19) . . . . ?
C47 C46 C51 C52 -82.48(14) . . . . ?
C47 C46 C51 C53 41.16(15) . . . . ?
C47 C48 C49 C50 -0.3(2) . . . . ?
C48 C49 C50 C45 -0.66(18) . . . . ?
C48 C49 C50 C54 179.59(12) . . . . ?
C49 C50 C54 C55 69.09(15) . . . . ?
C49 C50 C54 C56 -55.57(15) . . . . ?
C50 C45 C46 C47 -1.63(16) . . . . ?
C50 C45 C46 C51 179.90(10) . . . . ?
C51 C46 C47 C48 179.11(11) . . . . ?
C57 N6 C43 C42 180.00(10) . . . . ?
C57 N6 C43 C44 0.21(16) . . . . ?
C57 C58 C59 C60 -1.0(2) . . . . ?
C57 C58 C63 C64 -111.78(14) . . . . ?
C57 C58 C63 C65 123.78(13) . . . . ?
C57 C62 C66 C67 105.24(14) . . . . ?
C57 C62 C66 C68 -130.53(13) . . . . ?
C58 C57 C62 C61 -1.77(17) . . . . ?
C58 C57 C62 C66 178.94(11) . . . . ?
C58 C59 C60 C61 -0.3(2) . . . . ?
C59 C58 C63 C64 68.34(16) . . . . ?
C59 C58 C63 C65 -56.09(17) . . . . ?
C59 C60 C61 C62 0.5(2) . . . . ?
C60 C61 C62 C57 0.50(19) . . . . ?
C60 C61 C62 C66 179.80(12) . . . . ?
C61 C62 C66 C67 -74.03(16) . . . . ?
C61 C62 C66 C68 50.19(16) . . . . ?
C62 C57 C58 C59 1.99(18) . . . . ?
C62 C57 C58 C63 -177.88(12) . . . . ?
C63 C58 C59 C60 178.92(13) . . . . ?
C69 N7 C71 C72 74.13(14) . . . . ?
C70 N7 C71 C72 -165.91(11) . . . . ?
C73 N8 C72 C71 -172.33(11) . . . . ?
C74 N8 C72 C71 68.24(14) . . . . ?
C75 O2 C77 C78 -176.82(11) . . . . ?
C77 O2 C75 C76 78.17(16) . . . . ?
C79 O3 C81 C82 -176.6(7) . . . . ?
C81 O3 C79 C80 -174.7(7) . . . . ?
C79A O3A C81A C82A 175.3(10) . . . . ?
C81A O3A C79A C80A 177.1(9) . . . . ?

loop_
_exptl_oxdiff_crystal_face_indexfrac_h
_exptl_oxdiff_crystal_face_indexfrac_k
_exptl_oxdiff_crystal_face_indexfrac_l
_exptl_oxdiff_crystal_face_x
_exptl_oxdiff_crystal_face_y
_exptl_oxdiff_crystal_face_z
0.4950 -0.0011 -1.4971 0.0185 0.1022 -0.0220
0.5104 -1.9956 0.4908 -0.0023 -0.0717 -0.1464
-5.0218 11.7320 6.1984 -0.0280 -0.2227 0.9745
-0.4950 0.0011 1.4971 -0.0185 -0.1022 0.0220
-13.6435 -1.8525 3.7269 -0.9861 0.0254 0.1640
13.7203 -1.8824 -4.3128 0.9009 -0.0235 -0.4334
13.3919 3.0087 -3.4786 0.9968 -0.0256 -0.0757
-6.0635 11.9963 3.5901 -0.1275 0.0044 0.9918
0.9419 -13.2029 -2.2681 -0.2551 0.0054 -0.9669
6.4645 -0.1068 8.7124 0.5659 -0.8222 -0.0610
1.0862 9.5534 8.5079 0.3917 -0.5705 0.7219
-7.4998 8.6509 -3.8322 -0.3923 0.5687 0.7230
9.8288 1.0055 4.9758 0.7913 -0.6063 -0.0784
10.3283 -5.6463 2.4148 0.6483 -0.4960 -0.5777
-0.0047 1.9985 1.0029 0.0562 -0.0545 0.1491
3.8190 10.1406 6.0264 0.5741 -0.4409 0.6900
-1.0048 0.9968 0.0064 -0.0502 0.0348 0.0897
13.8341 1.5194 -6.5126 0.9603 0.1789 -0.2141
1.8127 13.2180 0.2869 0.4319 0.0793 0.8984
-10.3687 -7.1751 9.4905 -0.8024 -0.5519 -0.2269
-0.8239 10.6179 -7.4586 0.0933 0.7054 0.7026
4.4554 -1.7266 -13.9642 0.1226 0.9386 -0.3225
-0.5057 -0.0029 -1.4937 -0.0539 0.1262 -0.0027
-11.7660 -0.7836 -1.9505 -0.8917 0.4248 0.1564
-8.9984 5.7670 11.8960 -0.3843 -0.6266 0.6780
-12.9644 -3.0070 9.0079 -0.9021 -0.4066 0.1129
2.0445 0.0198 11.9565 0.2863 -0.9614 0.0601
13.4908 -1.9829 -7.5291 0.8449 0.2263 -0.4625
